data_7250023
loop_
_publ_author_name
'Cao, Yue-Mei'
'He, Ying'
'Pei, Xin-Yue'
'Liang, Jia-Xing'
'Feng, Jing'
'Wang, Hong-Yan'
'Bo, Qi-Bing'

_publ_section_title
;
 Deferasirox HOF and its in situ metallization affording a new family of
 lanthanide coordination polymer-based MHOFs
;
_journal_issue 14
_journal_name_full CrystEngComm
_journal_page_first 2175
_journal_page_last 2189
_journal_paper_doi 10.1039/D4CE01245C
_journal_volume 27
_journal_year 2025
_chemical_formula_moiety 'C126 H86 Gd2 N18 O25'
_chemical_formula_sum 'C126 H86 Gd2 N18 O25'
_chemical_formula_weight 2566.62
_space_group_crystal_system triclinic
_space_group_IT_number 2
_space_group_name_Hall '-P 1'
_space_group_name_H-M_alt 'P -1'
_atom_sites_solution_hydrogens mixed
_atom_sites_solution_primary iterative
_audit_creation_date 2023-02-23
_audit_creation_method
;
Olex2 1.3
(compiled 2020.02.04 svn.rd84adfe8 for OlexSys, GUI svn.r6032)
;
_audit_update_record
;
2024-02-25 deposited with the CCDC.	2025-02-25 downloaded from the CCDC.
;
_cell_angle_alpha 87.998(5)
_cell_angle_beta 83.599(5)
_cell_angle_gamma 77.479(5)
_cell_formula_units_Z 2
_cell_length_a 17.1488(9)
_cell_length_b 18.0395(12)
_cell_length_c 18.1496(11)
_cell_measurement_reflns_used 6684
_cell_measurement_temperature 293(2)
_cell_measurement_theta_max 26.0320
_cell_measurement_theta_min 3.3600
_cell_volume 5446.6(6)
_computing_cell_refinement 'CrysAlisPro 1.171.40.53 (Rigaku OD, 2019)'
_computing_data_collection 'CrysAlisPro 1.171.40.53 (Rigaku OD, 2019)'
_computing_data_reduction 'CrysAlisPro 1.171.40.53 (Rigaku OD, 2019)'
_computing_molecular_graphics 'Olex2 1.3 (Dolomanov et al., 2009)'
_computing_publication_material 'Olex2 1.3 (Dolomanov et al., 2009)'
_computing_structure_refinement 'SHELXL 2018/3 (Sheldrick, 2015)'
_computing_structure_solution 'olex2.solve 1.3 (Bourhis et al., 2015)'
_diffrn_ambient_temperature 293(2)
_diffrn_detector 'CCD plate'
_diffrn_detector_area_resol_mean 16.0355
_diffrn_detector_type Eos
_diffrn_measured_fraction_theta_full 0.996
_diffrn_measured_fraction_theta_max 0.994
_diffrn_measurement_details
;
List of Runs (angles in degrees, time in seconds):

  # Type    Start    End  Width  t~exp~   \w     \q     \k     \f   Frames
#--------------------------------------------------------------------------
  1  \w    -53.00  85.00   1.00  131.80    --   16.01   0.00  30.00  138
  2  \w    -53.00  35.00   1.00  131.80    --   16.01 -37.00-180.00   88
  3  \w    -77.00 -27.00   1.00  131.80    --  -16.33 138.00-106.13   50
  4  \w    -72.00 -21.00   1.00  131.80    --  -16.33 128.00  28.85   51
  5  \w    -25.00  23.00   1.00  131.80    --  -16.33 -99.00-180.00   48
  6  \w    -13.00  87.00   1.00  131.80    --   16.01  19.00-180.00  100
  7  \w    -51.00 -26.00   1.00  131.80    --   16.01 -57.00   0.00   25
;
_diffrn_measurement_device 'four-circle diffractometer'
_diffrn_measurement_device_type 'Xcalibur, Eos, Gemini'
_diffrn_measurement_method '\w scans'
_diffrn_orient_matrix_type 'CrysAlisPro convention (1999,Acta A55,543-557)'
_diffrn_orient_matrix_UB_11 0.0000981000
_diffrn_orient_matrix_UB_12 -0.0390750000
_diffrn_orient_matrix_UB_13 -0.0034297000
_diffrn_orient_matrix_UB_21 -0.0199360000
_diffrn_orient_matrix_UB_22 0.0082643000
_diffrn_orient_matrix_UB_23 -0.0324668000
_diffrn_orient_matrix_UB_31 0.0376515000
_diffrn_orient_matrix_UB_32 -0.0053082000
_diffrn_orient_matrix_UB_33 -0.0219233000
_diffrn_radiation_monochromator graphite
_diffrn_radiation_probe x-ray
_diffrn_radiation_type 'Mo K\a'
_diffrn_radiation_wavelength 0.71073
_diffrn_reflns_av_R_equivalents 0.0998
_diffrn_reflns_av_unetI/netI 0.1621
_diffrn_reflns_Laue_measured_fraction_full 0.996
_diffrn_reflns_Laue_measured_fraction_max 0.994
_diffrn_reflns_limit_h_max 21
_diffrn_reflns_limit_h_min -21
_diffrn_reflns_limit_k_max 22
_diffrn_reflns_limit_k_min -22
_diffrn_reflns_limit_l_max 22
_diffrn_reflns_limit_l_min -22
_diffrn_reflns_number 55809
_diffrn_reflns_point_group_measured_fraction_full 0.996
_diffrn_reflns_point_group_measured_fraction_max 0.994
_diffrn_reflns_theta_full 25.242
_diffrn_reflns_theta_max 26.371
_diffrn_reflns_theta_min 2.923
_diffrn_source 'fine-focus sealed X-ray tube'
_diffrn_source_type 'Enhance (Mo) X-ray Source'
_exptl_absorpt_coefficient_mu 1.295
_exptl_absorpt_correction_T_max 1.00000
_exptl_absorpt_correction_T_min 0.96033
_exptl_absorpt_correction_type multi-scan
_exptl_absorpt_process_details
;
CrysAlisPro 1.171.40.53 (Rigaku Oxford Diffraction, 2019)
Empirical absorption correction using spherical harmonics,
 implemented in SCALE3 ABSPACK scaling algorithm.
;
_exptl_crystal_colour 'clear light yellow'
_exptl_crystal_density_diffrn 1.565
_exptl_crystal_description needle
_exptl_crystal_F_000 2592
_exptl_crystal_size_max 0.3
_exptl_crystal_size_mid 0.1
_exptl_crystal_size_min 0.05
_refine_diff_density_max 0.960
_refine_diff_density_min -0.701
_refine_diff_density_rms 0.123
_refine_ls_extinction_method none
_refine_ls_goodness_of_fit_ref 0.835
_refine_ls_hydrogen_treatment mixed
_refine_ls_matrix_type full
_refine_ls_number_parameters 1560
_refine_ls_number_reflns 22172
_refine_ls_number_restraints 1
_refine_ls_restrained_S_all 0.835
_refine_ls_R_factor_all 0.1131
_refine_ls_R_factor_gt 0.0533
_refine_ls_shift/su_max 0.003
_refine_ls_shift/su_mean 0.000
_refine_ls_structure_factor_coef Fsqd
_refine_ls_weighting_details 'w=1/[\s^2^(Fo^2^)] where P=(Fo^2^+2Fc^2^)/3'
_refine_ls_weighting_scheme calc
_refine_ls_wR_factor_gt 0.0630
_refine_ls_wR_factor_ref 0.0775
_reflns_Friedel_coverage 0.000
_reflns_number_gt 13043
_reflns_number_total 22172
_reflns_threshold_expression 'I > 2\s(I)'
_cod_data_source_file d4ce01245c2.cif
_cod_data_source_block DFX-Gd
_cod_depositor_comments 'Adding full bibliography for 7250020--7250024.cif.'
_cod_database_code 7250023
_shelx_shelxl_version_number 2018/3
_chemical_oxdiff_formula 'C H N O Gd'
_shelx_space_group_comment
;
The symmetry employed for this shelxl refinement is uniquely defined
by the following loop, which should always be used as a source of
symmetry information in preference to the above space-group names.
They are only intended as comments.
;
_shelx_estimated_absorpt_t_max 0.938
_shelx_estimated_absorpt_t_min 0.697
_reflns_odcompleteness_completeness 99.58
_reflns_odcompleteness_iscentric 1
_reflns_odcompleteness_theta 26.32
_olex2_refinement_description
;
1. Fixed Uiso
 At 1.2 times of:
  All C(H) groups
 At 1.5 times of:
  All O(H) groups
2. Restrained distances
 H25A-O25
 0.95 with sigma of 0.02
3.a Aromatic/amide H refined with riding coordinates:
 C3(H3A), C4(H4A), C6(H6), C7(H7A), C10(H10), C11(H11A), C12(H12A), C13(H13),
 C17(H17), C18(H18), C19(H19A), C20(H20A), C24(H24A), C25(H25), C27(H27),
 C28(H28), C31(H31), C32(H32), C33(H33), C34(H34), C38(H38), C39(H39), C40(H40),
  C41(H41), C45(H45), C46(H46), C48(H48), C49(H49), C52(H52), C53(H53),
 C54(H54), C55(H55), C59(H59), C60(H60), C61(H61), C62(H62), C66(H66), C67(H67),
  C69(H69), C70(H70), C73(H73), C74(H74), C75(H75), C76(H76), C80(H80),
 C81(H81), C82(H82), C83(H83), C87(H87), C88(H88), C90(H90), C91(H91), C94(H94),
  C95(H95), C96(H96), C97(H97), C101(H101), C102(H102), C103(H103), C104(H104),
 C108(H108), C109(H109), C111(H111), C112(H112), C115(H115), C116(H116),
 C117(H117), C118(H118), C122(H122), C123(H123), C124(H124), C125(H125)
3.b Idealised tetrahedral OH refined as rotating group:
 O3(H3), O4(H4), O7(H7), O8(H8), O11(H11), O12(H12), O15(H15), O16(H16),
 O19(H19), O20(H20), O23(H23), O24(H24)
;
_smtbx_masks_void_probe_radius 1.2
_smtbx_masks_void_truncation_radius 1.2
_olex2_submission_special_instructions 'No special instructions were received'
_oxdiff_exptl_absorpt_empirical_details
;
Empirical correction (ABSPACK) includes:
- Absorption correction using spherical harmonics
- Frame scaling
;
_oxdiff_exptl_absorpt_empirical_full_max 1.254
_oxdiff_exptl_absorpt_empirical_full_min 0.775

loop_
_space_group_symop_operation_xyz
'x, y, z'
'-x, -y, -z'

loop_
_atom_site_label
_atom_site_type_symbol
_atom_site_fract_x
_atom_site_fract_y
_atom_site_fract_z
_atom_site_U_iso_or_equiv
_atom_site_adp_type
_atom_site_occupancy
_atom_site_site_symmetry_order
_atom_site_calc_flag
_atom_site_refinement_flags_posn
_atom_site_refinement_flags_adp
_atom_site_refinement_flags_occupancy
_atom_site_disorder_assembly
_atom_site_disorder_group
Gd1 Gd 0.88395(2) 0.51773(2) 0.53693(2) 0.01658(7) Uani 1 1 d . . . . .
Gd2 Gd 0.60577(2) 0.51494(2) 0.53499(2) 0.01538(7) Uani 1 1 d . . . . .
O1 O 1.05365(19) 0.38137(19) 0.4492(2) 0.0286(10) Uani 1 1 d . . . . .
O2 O 0.91993(19) 0.40463(19) 0.4720(2) 0.0264(9) Uani 1 1 d . . . . .
O3 O 0.8223(2) -0.0361(2) 0.4497(3) 0.0481(13) Uani 1 1 d . . . . .
H3 H 0.851184 -0.005140 0.446154 0.072 Uiso 1 1 calc R U . . .
O4 O 1.1907(2) -0.0824(2) 0.2408(2) 0.0413(11) Uani 1 1 d . . . . .
H4 H 1.148644 -0.092616 0.260046 0.062 Uiso 1 1 calc R U . . .
O5 O 0.99926(19) 0.5338(2) 0.4079(2) 0.0280(9) Uani 1 1 d . . . . .
O6 O 0.8669(2) 0.5659(2) 0.4158(2) 0.0287(10) Uani 1 1 d . . . . .
O7 O 0.8021(3) 0.5538(3) -0.0387(2) 0.0656(15) Uani 1 1 d . . . . .
H7 H 0.827296 0.561098 -0.004771 0.098 Uiso 1 1 calc R U . . .
O8 O 1.0965(2) 0.7544(3) -0.0621(2) 0.0479(12) Uani 1 1 d . . . . .
H8 H 1.059864 0.735961 -0.073330 0.072 Uiso 1 1 calc R U . . .
O9 O 0.81924(19) 0.4529(2) 0.62777(19) 0.0271(10) Uani 1 1 d . . . . .
O10 O 0.68601(19) 0.4767(2) 0.62881(19) 0.0275(9) Uani 1 1 d . . . . .
O11 O 0.8552(3) 0.4516(3) 1.0793(2) 0.0619(14) Uani 1 1 d . . . . .
H11 H 0.838488 0.436454 1.043306 0.093 Uiso 1 1 calc R U . . .
O12 O 0.5787(3) 0.2328(3) 1.0841(2) 0.0646(16) Uani 1 1 d . . . . .
H12 H 0.611413 0.256173 1.095801 0.097 Uiso 1 1 calc R U . . .
O13 O 0.77445(18) 0.60906(19) 0.5726(2) 0.0286(10) Uani 1 1 d . . . . .
O14 O 0.64663(19) 0.62939(19) 0.5505(2) 0.0264(9) Uani 1 1 d . . . . .
O15 O 0.8413(2) 1.0620(2) 0.5594(2) 0.0457(12) Uani 1 1 d . . . . .
H15 H 0.815039 1.029079 0.567569 0.069 Uiso 1 1 calc R U . . .
O16 O 0.4751(2) 1.1067(2) 0.7669(2) 0.0481(12) Uani 1 1 d . . . . .
H16 H 0.512830 1.115013 0.738394 0.072 Uiso 1 1 calc R U . . .
O17 O 0.5226(2) 0.4554(2) 0.61467(19) 0.0300(10) Uani 1 1 d . . . . .
O18 O 0.39666(19) 0.4569(2) 0.59178(19) 0.0260(9) Uani 1 1 d . . . . .
O19 O 0.5287(3) 0.4452(3) 1.0554(2) 0.0573(13) Uani 1 1 d . . . . .
H19 H 0.507494 0.435152 1.019713 0.086 Uiso 1 1 calc R U . . .
O20 O 0.2363(3) 0.2451(3) 1.0611(2) 0.0620(15) Uani 1 1 d . . . . .
H20 H 0.270599 0.267037 1.072021 0.093 Uiso 1 1 calc R U . . .
O21 O 0.48049(19) 0.59518(19) 0.5401(2) 0.0273(9) Uani 1 1 d . . . . .
O22 O 0.35488(19) 0.6094(2) 0.5133(2) 0.0263(9) Uani 1 1 d . . . . .
O23 O 0.5116(2) 1.0461(2) 0.5601(2) 0.0369(11) Uani 1 1 d . . . . .
H23 H 0.483964 1.014160 0.562010 0.055 Uiso 1 1 calc R U . . .
O24 O 0.1425(2) 1.0804(2) 0.7588(2) 0.0434(12) Uani 1 1 d . . . . .
H24 H 0.180832 1.090029 0.731961 0.065 Uiso 1 1 calc R U . . .
O25 O 0.7533(2) 0.4862(3) 0.4745(2) 0.0243(10) Uani 1 1 d D . . . .
H25A H 0.770(3) 0.4347(13) 0.465(3) 0.05(2) Uiso 1 1 d D . . . .
H25B H 0.763(4) 0.510(4) 0.439(3) 0.05(2) Uiso 1 1 d . . . . .
N1 N 0.9953(2) 0.0641(3) 0.3531(3) 0.0296(12) Uani 1 1 d . . . . .
N2 N 0.9469(3) 0.0207(3) 0.3903(3) 0.0338(13) Uani 1 1 d . . . . .
N3 N 1.0410(3) -0.0513(2) 0.3108(3) 0.0292(12) Uani 1 1 d . . . . .
N4 N 0.9429(3) 0.6474(3) 0.0738(3) 0.0347(12) Uani 1 1 d . . . . .
N5 N 0.9066(3) 0.6110(3) 0.0269(3) 0.0397(13) Uani 1 1 d . . . . .
N6 N 0.9746(3) 0.6883(3) -0.0380(3) 0.0329(12) Uani 1 1 d . . . . .
N7 N 0.7269(3) 0.3521(3) 0.9595(3) 0.0320(12) Uani 1 1 d . . . . .
N8 N 0.7597(3) 0.3885(3) 1.0096(3) 0.0386(13) Uani 1 1 d . . . . .
N9 N 0.6960(3) 0.3041(3) 1.0686(2) 0.0301(12) Uani 1 1 d . . . . .
N10 N 0.6693(2) 0.9592(2) 0.6516(3) 0.0292(12) Uani 1 1 d . . . . .
N11 N 0.7183(2) 1.0040(3) 0.6177(3) 0.0307(12) Uani 1 1 d . . . . .
N12 N 0.6206(2) 1.0740(2) 0.6941(2) 0.0265(11) Uani 1 1 d . . . . .
N13 N 0.3979(3) 0.3505(3) 0.9337(3) 0.0338(12) Uani 1 1 d . . . . .
N14 N 0.4355(3) 0.3822(3) 0.9835(3) 0.0379(13) Uani 1 1 d . . . . .
N15 N 0.3612(3) 0.3053(3) 1.0425(3) 0.0343(13) Uani 1 1 d . . . . .
N16 N 0.3405(2) 0.9391(2) 0.6407(2) 0.0275(12) Uani 1 1 d . . . . .
N17 N 0.3884(2) 0.9855(2) 0.6092(2) 0.0288(12) Uani 1 1 d . . . . .
N18 N 0.2866(2) 1.0527(2) 0.6856(2) 0.0267(12) Uani 1 1 d . . . . .
C1 C 0.9867(3) 0.3618(3) 0.4506(3) 0.0244(13) Uani 1 1 d . . . . .
C2 C 0.9871(3) 0.2841(3) 0.4247(3) 0.0186(12) Uani 1 1 d . . . . .
C3 C 0.9190(3) 0.2646(3) 0.4033(3) 0.0312(15) Uani 1 1 d . . . . .
H3A H 0.871133 0.300840 0.405723 0.037 Uiso 1 1 calc R U . . .
C4 C 0.9208(3) 0.1932(3) 0.3786(3) 0.0325(15) Uani 1 1 d . . . . .
H4A H 0.875102 0.181402 0.362991 0.039 Uiso 1 1 calc R U . . .
C5 C 0.9913(3) 0.1393(3) 0.3775(3) 0.0275(14) Uani 1 1 d . . . . .
C6 C 1.0591(3) 0.1562(3) 0.3999(3) 0.0372(16) Uani 1 1 d . . . . .
H6 H 1.105823 0.118784 0.400305 0.045 Uiso 1 1 calc R U . . .
C7 C 1.0579(3) 0.2291(3) 0.4217(3) 0.0289(15) Uani 1 1 d . . . . .
H7A H 1.104563 0.241290 0.434525 0.035 Uiso 1 1 calc R U . . .
C8 C 0.9769(3) -0.0487(3) 0.3635(3) 0.0293(14) Uani 1 1 d . . . . .
C9 C 0.9413(3) -0.1129(3) 0.3853(3) 0.0297(14) Uani 1 1 d . . . . .
C10 C 0.9813(3) -0.1856(3) 0.3632(3) 0.0392(17) Uani 1 1 d . . . . .
H10 H 1.032520 -0.192844 0.337851 0.047 Uiso 1 1 calc R U . . .
C11 C 0.9461(4) -0.2471(3) 0.3784(4) 0.0460(18) Uani 1 1 d . . . . .
H11A H 0.973976 -0.295596 0.364657 0.055 Uiso 1 1 calc R U . . .
C12 C 0.8686(4) -0.2360(4) 0.4143(4) 0.0463(18) Uani 1 1 d . . . . .
H12A H 0.843849 -0.277057 0.422473 0.056 Uiso 1 1 calc R U . . .
C13 C 0.8285(4) -0.1656(4) 0.4377(3) 0.0398(16) Uani 1 1 d . . . . .
H13 H 0.777008 -0.158644 0.462393 0.048 Uiso 1 1 calc R U . . .
C14 C 0.8656(3) -0.1045(3) 0.4243(3) 0.0334(15) Uani 1 1 d . . . . .
C15 C 1.0506(3) 0.0194(3) 0.3042(3) 0.0254(13) Uani 1 1 d . . . . .
C16 C 1.1099(3) 0.0453(3) 0.2521(3) 0.0313(15) Uani 1 1 d . . . . .
C17 C 1.1006(3) 0.1189(3) 0.2256(3) 0.0381(16) Uani 1 1 d . . . . .
H17 H 1.054456 0.154099 0.242487 0.046 Uiso 1 1 calc R U . . .
C18 C 1.1569(4) 0.1428(4) 0.1749(3) 0.0494(19) Uani 1 1 d . . . . .
H18 H 1.148986 0.192469 0.156995 0.059 Uiso 1 1 calc R U . . .
C19 C 1.2258(4) 0.0889(4) 0.1521(4) 0.056(2) Uani 1 1 d . . . . .
H19A H 1.265892 0.104117 0.120150 0.068 Uiso 1 1 calc R U . . .
C20 C 1.2369(4) 0.0161(4) 0.1743(4) 0.0502(19) Uani 1 1 d . . . . .
H20A H 1.283536 -0.018408 0.157078 0.060 Uiso 1 1 calc R U . . .
C21 C 1.1780(3) -0.0080(3) 0.2234(3) 0.0340(15) Uani 1 1 d . . . . .
C22 C 0.9350(3) 0.5583(3) 0.3779(3) 0.0243(13) Uani 1 1 d . . . . .
C23 C 0.9371(3) 0.5812(3) 0.2981(3) 0.0203(12) Uani 1 1 d . . . . .
C24 C 0.8675(3) 0.6179(3) 0.2684(3) 0.0308(14) Uani 1 1 d . . . . .
H24A H 0.818917 0.627066 0.298478 0.037 Uiso 1 1 calc R U . . .
C25 C 0.8690(3) 0.6409(3) 0.1952(3) 0.0358(15) Uani 1 1 d . . . . .
H25 H 0.822539 0.666979 0.176056 0.043 Uiso 1 1 calc R U . . .
C26 C 0.9411(3) 0.6245(3) 0.1511(3) 0.0289(14) Uani 1 1 d . . . . .
C27 C 1.0096(3) 0.5869(3) 0.1779(3) 0.0320(15) Uani 1 1 d . . . . .
H27 H 1.057200 0.575130 0.146536 0.038 Uiso 1 1 calc R U . . .
C28 C 1.0088(3) 0.5664(3) 0.2516(3) 0.0302(14) Uani 1 1 d . . . . .
H28 H 1.056289 0.542589 0.270450 0.036 Uiso 1 1 calc R U . . .
C29 C 0.9271(4) 0.6374(3) -0.0399(3) 0.0351(15) Uani 1 1 d . . . . .
C30 C 0.8976(3) 0.6180(3) -0.1069(3) 0.0355(15) Uani 1 1 d . . . . .
C31 C 0.9272(4) 0.6427(4) -0.1761(3) 0.0407(16) Uani 1 1 d . . . . .
H31 H 0.969794 0.667371 -0.179464 0.049 Uiso 1 1 calc R U . . .
C32 C 0.8945(4) 0.6310(4) -0.2392(4) 0.0494(18) Uani 1 1 d . . . . .
H32 H 0.915306 0.646918 -0.285101 0.059 Uiso 1 1 calc R U . . .
C33 C 0.8304(4) 0.5956(4) -0.2339(4) 0.0470(18) Uani 1 1 d . . . . .
H33 H 0.806370 0.589729 -0.276193 0.056 Uiso 1 1 calc R U . . .
C34 C 0.8019(4) 0.5689(4) -0.1666(4) 0.0489(18) Uani 1 1 d . . . . .
H34 H 0.759730 0.543634 -0.163938 0.059 Uiso 1 1 calc R U . . .
C35 C 0.8352(4) 0.5792(4) -0.1033(4) 0.0409(16) Uani 1 1 d . . . . .
C36 C 0.9834(3) 0.6949(3) 0.0328(3) 0.0286(14) Uani 1 1 d . . . . .
C37 C 1.0257(3) 0.7479(3) 0.0600(3) 0.0252(13) Uani 1 1 d . . . . .
C38 C 1.0110(3) 0.7780(3) 0.1317(3) 0.0337(15) Uani 1 1 d . . . . .
H38 H 0.971917 0.763335 0.165283 0.040 Uiso 1 1 calc R U . . .
C39 C 1.0521(4) 0.8277(4) 0.1529(4) 0.0469(18) Uani 1 1 d . . . . .
H39 H 1.041403 0.846762 0.200791 0.056 Uiso 1 1 calc R U . . .
C40 C 1.1103(4) 0.8505(4) 0.1036(4) 0.054(2) Uani 1 1 d . . . . .
H40 H 1.140242 0.883158 0.119117 0.065 Uiso 1 1 calc R U . . .
C41 C 1.1237(4) 0.8253(4) 0.0330(4) 0.0465(18) Uani 1 1 d . . . . .
H41 H 1.161221 0.842546 -0.000444 0.056 Uiso 1 1 calc R U . . .
C42 C 1.0823(3) 0.7745(4) 0.0102(3) 0.0355(16) Uani 1 1 d . . . . .
C43 C 0.7495(3) 0.4545(3) 0.6587(3) 0.0197(12) Uani 1 1 d . . . . .
C44 C 0.7428(3) 0.4247(3) 0.7370(3) 0.0172(12) Uani 1 1 d . . . . .
C45 C 0.6717(3) 0.4469(3) 0.7832(3) 0.0272(14) Uani 1 1 d . . . . .
H45 H 0.627488 0.478537 0.764902 0.033 Uiso 1 1 calc R U . . .
C46 C 0.6665(3) 0.4223(3) 0.8556(3) 0.0314(15) Uani 1 1 d . . . . .
H46 H 0.618737 0.436967 0.886162 0.038 Uiso 1 1 calc R U . . .
C47 C 0.7317(3) 0.3761(3) 0.8829(3) 0.0283(14) Uani 1 1 d . . . . .
C48 C 0.8027(3) 0.3534(3) 0.8386(3) 0.0324(15) Uani 1 1 d . . . . .
H48 H 0.846780 0.322082 0.857354 0.039 Uiso 1 1 calc R U . . .
C49 C 0.8075(3) 0.3782(3) 0.7653(3) 0.0267(14) Uani 1 1 d . . . . .
H49 H 0.855278 0.363170 0.734750 0.032 Uiso 1 1 calc R U . . .
C50 C 0.7401(3) 0.3570(3) 1.0738(3) 0.0308(14) Uani 1 1 d . . . . .
C51 C 0.7658(3) 0.3778(3) 1.1431(3) 0.0319(14) Uani 1 1 d . . . . .
C52 C 0.7365(3) 0.3512(4) 1.2111(3) 0.0403(17) Uani 1 1 d . . . . .
H52 H 0.697731 0.322033 1.212709 0.048 Uiso 1 1 calc R U . . .
C53 C 0.7633(4) 0.3668(4) 1.2757(4) 0.0513(19) Uani 1 1 d . . . . .
H53 H 0.741610 0.349833 1.320766 0.062 Uiso 1 1 calc R U . . .
C54 C 0.8226(4) 0.4080(4) 1.2739(4) 0.0526(19) Uani 1 1 d . . . . .
H54 H 0.842451 0.417177 1.317597 0.063 Uiso 1 1 calc R U . . .
C55 C 0.8522(4) 0.4352(4) 1.2076(4) 0.0458(17) Uani 1 1 d . . . . .
H55 H 0.892094 0.462963 1.206448 0.055 Uiso 1 1 calc R U . . .
C56 C 0.8232(4) 0.4216(3) 1.1423(3) 0.0391(16) Uani 1 1 d . . . . .
C57 C 0.6892(3) 0.3010(3) 0.9965(3) 0.0283(14) Uani 1 1 d . . . . .
C58 C 0.6486(3) 0.2494(3) 0.9643(3) 0.0288(14) Uani 1 1 d . . . . .
C59 C 0.6626(3) 0.2267(4) 0.8897(3) 0.0411(17) Uani 1 1 d . . . . .
H59 H 0.701008 0.244750 0.858172 0.049 Uiso 1 1 calc R U . . .
C60 C 0.6221(4) 0.1799(4) 0.8629(4) 0.0502(19) Uani 1 1 d . . . . .
H60 H 0.632743 0.165743 0.813435 0.060 Uiso 1 1 calc R U . . .
C61 C 0.5638(4) 0.1522(4) 0.9094(4) 0.066(2) Uani 1 1 d . . . . .
H61 H 0.534383 0.121100 0.890351 0.079 Uiso 1 1 calc R U . . .
C62 C 0.5503(4) 0.1709(4) 0.9823(4) 0.059(2) Uani 1 1 d . . . . .
H62 H 0.512628 0.151400 1.013417 0.071 Uiso 1 1 calc R U . . .
C63 C 0.5924(4) 0.2186(4) 1.0101(4) 0.0457(18) Uani 1 1 d . . . . .
C64 C 0.7062(3) 0.6512(3) 0.5688(3) 0.0200(13) Uani 1 1 d . . . . .
C65 C 0.6961(3) 0.7329(3) 0.5900(3) 0.0193(13) Uani 1 1 d . . . . .
C66 C 0.6382(3) 0.7896(3) 0.5626(3) 0.0256(14) Uani 1 1 d . . . . .
H66 H 0.603904 0.777012 0.531151 0.031 Uiso 1 1 calc R U . . .
C67 C 0.6309(3) 0.8639(3) 0.5810(3) 0.0298(14) Uani 1 1 d . . . . .
H67 H 0.593060 0.901987 0.561096 0.036 Uiso 1 1 calc R U . . .
C68 C 0.6808(3) 0.8816(3) 0.6300(3) 0.0253(14) Uani 1 1 d . . . . .
C69 C 0.7388(3) 0.8270(3) 0.6573(3) 0.0346(16) Uani 1 1 d . . . . .
H69 H 0.772429 0.839723 0.689284 0.041 Uiso 1 1 calc R U . . .
C70 C 0.7471(3) 0.7520(3) 0.6366(3) 0.0329(15) Uani 1 1 d . . . . .
H70 H 0.787192 0.714412 0.654121 0.039 Uiso 1 1 calc R U . . .
C71 C 0.6867(3) 1.0722(3) 0.6443(3) 0.0258(14) Uani 1 1 d . . . . .
C72 C 0.7206(3) 1.1375(3) 0.6244(3) 0.0291(14) Uani 1 1 d . . . . .
C73 C 0.6809(3) 1.2104(3) 0.6485(3) 0.0354(16) Uani 1 1 d . . . . .
H73 H 0.630626 1.216825 0.675563 0.042 Uiso 1 1 calc R U . . .
C74 C 0.7142(4) 1.2719(4) 0.6331(3) 0.0484(18) Uani 1 1 d . . . . .
H74 H 0.685431 1.320106 0.647140 0.058 Uiso 1 1 calc R U . . .
C75 C 0.7916(4) 1.2626(4) 0.5963(4) 0.0471(18) Uani 1 1 d . . . . .
H75 H 0.815575 1.304102 0.588153 0.056 Uiso 1 1 calc R U . . .
C76 C 0.8322(3) 1.1921(4) 0.5721(3) 0.0353(16) Uani 1 1 d . . . . .
H76 H 0.883386 1.186173 0.546856 0.042 Uiso 1 1 calc R U . . .
C77 C 0.7971(3) 1.1290(3) 0.5851(3) 0.0311(15) Uani 1 1 d . . . . .
C78 C 0.6111(3) 1.0036(3) 0.6977(3) 0.0289(14) Uani 1 1 d . . . . .
C79 C 0.5478(3) 0.9764(3) 0.7451(3) 0.0280(14) Uani 1 1 d . . . . .
C80 C 0.5488(4) 0.9013(4) 0.7610(3) 0.050(2) Uani 1 1 d . . . . .
H80 H 0.592065 0.864802 0.740678 0.059 Uiso 1 1 calc R U . . .
C81 C 0.4880(4) 0.8777(4) 0.8059(4) 0.064(2) Uani 1 1 d . . . . .
H81 H 0.490729 0.826587 0.817023 0.077 Uiso 1 1 calc R U . . .
C82 C 0.4231(4) 0.9328(5) 0.8339(4) 0.061(2) Uani 1 1 d . . . . .
H82 H 0.380417 0.918127 0.862469 0.074 Uiso 1 1 calc R U . . .
C83 C 0.4203(4) 1.0069(4) 0.8208(4) 0.054(2) Uani 1 1 d . . . . .
H83 H 0.376239 1.042637 0.841049 0.065 Uiso 1 1 calc R U . . .
C84 C 0.4828(3) 1.0311(4) 0.7770(3) 0.0367(16) Uani 1 1 d . . . . .
C85 C 0.4521(3) 0.4461(3) 0.6333(3) 0.0204(13) Uani 1 1 d . . . . .
C86 C 0.4351(3) 0.4191(3) 0.7115(3) 0.0190(12) Uani 1 1 d . . . . .
C87 C 0.3583(3) 0.4313(3) 0.7475(3) 0.0267(14) Uani 1 1 d . . . . .
H87 H 0.315118 0.454743 0.722185 0.032 Uiso 1 1 calc R U . . .
C88 C 0.3446(3) 0.4094(3) 0.8203(3) 0.0296(15) Uani 1 1 d . . . . .
H88 H 0.292907 0.419729 0.844768 0.036 Uiso 1 1 calc R U . . .
C89 C 0.4086(3) 0.3721(3) 0.8566(3) 0.0280(14) Uani 1 1 d . . . . .
C90 C 0.4853(3) 0.3575(3) 0.8217(3) 0.0311(14) Uani 1 1 d . . . . .
H90 H 0.527981 0.331283 0.846255 0.037 Uiso 1 1 calc R U . . .
C91 C 0.4982(3) 0.3825(3) 0.7493(3) 0.0300(15) Uani 1 1 d . . . . .
H91 H 0.550278 0.374479 0.725778 0.036 Uiso 1 1 calc R U . . .
C92 C 0.4119(3) 0.3532(3) 1.0477(3) 0.0311(15) Uani 1 1 d . . . . .
C93 C 0.4391(3) 0.3704(3) 1.1173(3) 0.0319(15) Uani 1 1 d . . . . .
C94 C 0.4099(4) 0.3402(4) 1.1841(3) 0.0439(17) Uani 1 1 d . . . . .
H94 H 0.370294 0.312122 1.184680 0.053 Uiso 1 1 calc R U . . .
C95 C 0.4396(4) 0.3519(4) 1.2481(4) 0.054(2) Uani 1 1 d . . . . .
H95 H 0.419712 0.332094 1.292529 0.064 Uiso 1 1 calc R U . . .
C96 C 0.4993(4) 0.3931(4) 1.2479(4) 0.0486(18) Uani 1 1 d . . . . .
H96 H 0.519856 0.399916 1.291919 0.058 Uiso 1 1 calc R U . . .
C97 C 0.5281(4) 0.4239(4) 1.1828(4) 0.0441(17) Uani 1 1 d . . . . .
H97 H 0.567570 0.452051 1.182595 0.053 Uiso 1 1 calc R U . . .
C98 C 0.4980(4) 0.4127(4) 1.1180(3) 0.0381(16) Uani 1 1 d . . . . .
C99 C 0.3547(3) 0.3033(3) 0.9711(3) 0.0314(15) Uani 1 1 d . . . . .
C100 C 0.3078(3) 0.2552(3) 0.9398(3) 0.0329(15) Uani 1 1 d . . . . .
C101 C 0.3199(3) 0.2312(4) 0.8668(3) 0.0392(16) Uani 1 1 d . . . . .
H101 H 0.359556 0.246433 0.834427 0.047 Uiso 1 1 calc R U . . .
C102 C 0.2748(4) 0.1858(4) 0.8418(4) 0.0472(18) Uani 1 1 d . . . . .
H102 H 0.284451 0.169581 0.792873 0.057 Uiso 1 1 calc R U . . .
C103 C 0.2140(4) 0.1637(4) 0.8896(4) 0.0512(19) Uani 1 1 d . . . . .
H103 H 0.182151 0.133901 0.872268 0.061 Uiso 1 1 calc R U . . .
C104 C 0.2018(4) 0.1856(4) 0.9606(4) 0.051(2) Uani 1 1 d . . . . .
H104 H 0.161258 0.170829 0.992222 0.062 Uiso 1 1 calc R U . . .
C105 C 0.2485(4) 0.2298(4) 0.9872(3) 0.0398(17) Uani 1 1 d . . . . .
C106 C 0.4098(3) 0.6343(3) 0.5381(3) 0.0229(13) Uani 1 1 d . . . . .
C107 C 0.3909(3) 0.7141(3) 0.5664(3) 0.0213(13) Uani 1 1 d . . . . .
C108 C 0.3174(3) 0.7630(3) 0.5574(3) 0.0269(14) Uani 1 1 d . . . . .
H108 H 0.279082 0.745717 0.534341 0.032 Uiso 1 1 calc R U . . .
C109 C 0.3010(3) 0.8362(3) 0.5820(3) 0.0255(13) Uani 1 1 d . . . . .
H109 H 0.252079 0.868337 0.574956 0.031 Uiso 1 1 calc R U . . .
C110 C 0.3563(3) 0.8621(3) 0.6170(3) 0.0236(13) Uani 1 1 d . . . . .
C111 C 0.4297(3) 0.8153(3) 0.6266(3) 0.0292(14) Uani 1 1 d . . . . .
H111 H 0.467259 0.832895 0.650566 0.035 Uiso 1 1 calc R U . . .
C112 C 0.4466(3) 0.7419(3) 0.6002(3) 0.0288(14) Uani 1 1 d . . . . .
H112 H 0.496627 0.710672 0.605267 0.035 Uiso 1 1 calc R U . . .
C113 C 0.3535(3) 1.0531(3) 0.6372(3) 0.0270(14) Uani 1 1 d . . . . .
C114 C 0.3869(3) 1.1202(3) 0.6194(3) 0.0259(14) Uani 1 1 d . . . . .
C115 C 0.3445(3) 1.1930(3) 0.6412(3) 0.0327(15) Uani 1 1 d . . . . .
H115 H 0.292057 1.199258 0.663670 0.039 Uiso 1 1 calc R U . . .
C116 C 0.3782(4) 1.2544(3) 0.6304(3) 0.0428(18) Uani 1 1 d . . . . .
H116 H 0.348492 1.302101 0.645006 0.051 Uiso 1 1 calc R U . . .
C117 C 0.4567(3) 1.2469(3) 0.5976(3) 0.0393(16) Uani 1 1 d . . . . .
H117 H 0.479850 1.289101 0.590887 0.047 Uiso 1 1 calc R U . . .
C118 C 0.4996(3) 1.1764(3) 0.5753(3) 0.0338(15) Uani 1 1 d . . . . .
H118 H 0.552004 1.170953 0.553015 0.041 Uiso 1 1 calc R U . . .
C119 C 0.4657(3) 1.1135(3) 0.5855(3) 0.0296(14) Uani 1 1 d . . . . .
C120 C 0.2804(3) 0.9808(3) 0.6873(3) 0.0258(14) Uani 1 1 d . . . . .
C121 C 0.2195(3) 0.9521(3) 0.7375(3) 0.0287(14) Uani 1 1 d . . . . .
C122 C 0.2252(4) 0.8764(4) 0.7564(3) 0.0453(19) Uani 1 1 d . . . . .
H122 H 0.269278 0.840796 0.736027 0.054 Uiso 1 1 calc R U . . .
C123 C 0.1681(4) 0.8522(4) 0.8042(4) 0.056(2) Uani 1 1 d . . . . .
H123 H 0.173766 0.800970 0.816612 0.067 Uiso 1 1 calc R U . . .
C124 C 0.1018(4) 0.9049(4) 0.8339(4) 0.051(2) Uani 1 1 d . . . . .
H124 H 0.061793 0.888995 0.865400 0.061 Uiso 1 1 calc R U . . .
C125 C 0.0952(3) 0.9795(4) 0.8170(3) 0.0415(17) Uani 1 1 d . . . . .
H125 H 0.050435 1.014299 0.837537 0.050 Uiso 1 1 calc R U . . .
C126 C 0.1534(3) 1.0056(3) 0.7699(3) 0.0322(15) Uani 1 1 d . . . . .

loop_
_atom_site_aniso_label
_atom_site_aniso_U_11
_atom_site_aniso_U_22
_atom_site_aniso_U_33
_atom_site_aniso_U_23
_atom_site_aniso_U_13
_atom_site_aniso_U_12
Gd1 0.01689(14) 0.01360(15) 0.01920(16) -0.00010(12) -0.00035(12) -0.00397(11)
Gd2 0.01649(14) 0.01386(15) 0.01678(16) 0.00107(12) -0.00254(11) -0.00521(11)
O1 0.024(2) 0.017(2) 0.046(3) -0.0028(19) -0.0037(19) -0.0068(17)
O2 0.027(2) 0.013(2) 0.036(3) -0.0080(18) 0.0010(18) 0.0010(16)
O3 0.051(3) 0.038(3) 0.058(3) -0.013(3) 0.009(2) -0.020(2)
O4 0.042(2) 0.034(3) 0.045(3) 0.001(2) -0.003(2) -0.004(2)
O5 0.029(2) 0.027(2) 0.031(2) 0.0078(19) -0.0152(18) -0.0073(17)
O6 0.027(2) 0.033(2) 0.028(2) 0.0040(19) 0.0004(18) -0.0121(18)
O7 0.091(4) 0.076(4) 0.050(3) 0.022(3) -0.030(3) -0.056(3)
O8 0.061(3) 0.057(3) 0.032(3) -0.003(2) 0.005(2) -0.031(3)
O9 0.025(2) 0.027(2) 0.027(2) 0.0097(18) 0.0053(18) -0.0062(17)
O10 0.027(2) 0.041(3) 0.017(2) 0.0110(19) -0.0092(17) -0.0119(18)
O11 0.088(3) 0.071(4) 0.043(3) 0.006(3) -0.014(3) -0.050(3)
O12 0.086(4) 0.071(4) 0.047(3) -0.009(3) 0.020(3) -0.051(3)
O13 0.0186(19) 0.015(2) 0.051(3) -0.008(2) -0.0046(19) -0.0009(16)
O14 0.025(2) 0.014(2) 0.042(3) -0.0014(19) -0.0103(18) -0.0053(16)
O15 0.044(3) 0.036(3) 0.058(3) -0.013(2) 0.012(2) -0.017(2)
O16 0.052(3) 0.040(3) 0.048(3) -0.002(2) 0.006(2) -0.005(2)
O17 0.030(2) 0.034(3) 0.028(2) 0.0058(19) 0.0033(18) -0.0154(18)
O18 0.024(2) 0.036(2) 0.019(2) 0.0084(19) -0.0052(18) -0.0101(18)
O19 0.071(3) 0.062(4) 0.050(3) 0.017(3) -0.016(3) -0.037(3)
O20 0.082(4) 0.072(4) 0.043(3) -0.010(3) 0.011(3) -0.047(3)
O21 0.0223(19) 0.018(2) 0.036(3) -0.0024(19) 0.0022(18) 0.0056(16)
O22 0.024(2) 0.023(2) 0.033(2) -0.0114(19) -0.0042(18) -0.0048(17)
O23 0.037(2) 0.024(2) 0.051(3) -0.008(2) 0.003(2) -0.0113(19)
O24 0.044(3) 0.023(3) 0.060(3) -0.007(2) 0.006(2) -0.006(2)
O25 0.025(2) 0.021(2) 0.028(3) -0.006(2) 0.0055(19) -0.0085(18)
N1 0.036(3) 0.020(3) 0.035(3) -0.006(2) 0.000(2) -0.010(2)
N2 0.043(3) 0.023(3) 0.038(3) -0.006(3) 0.004(3) -0.017(2)
N3 0.037(3) 0.015(3) 0.034(3) -0.006(2) 0.002(2) -0.005(2)
N4 0.048(3) 0.042(3) 0.020(3) 0.006(3) -0.010(2) -0.023(3)
N5 0.053(3) 0.043(4) 0.032(3) 0.006(3) -0.016(3) -0.026(3)
N6 0.042(3) 0.037(3) 0.024(3) 0.004(2) -0.009(2) -0.018(2)
N7 0.040(3) 0.039(3) 0.022(3) 0.003(3) -0.007(2) -0.019(2)
N8 0.048(3) 0.045(4) 0.028(3) 0.008(3) -0.005(3) -0.023(3)
N9 0.039(3) 0.029(3) 0.024(3) 0.003(2) -0.004(2) -0.010(2)
N10 0.035(3) 0.016(3) 0.041(3) -0.005(2) -0.001(2) -0.016(2)
N11 0.038(3) 0.017(3) 0.039(3) -0.004(2) -0.002(2) -0.010(2)
N12 0.037(3) 0.015(3) 0.026(3) -0.004(2) -0.001(2) -0.005(2)
N13 0.037(3) 0.043(3) 0.022(3) 0.004(3) 0.001(2) -0.014(2)
N14 0.050(3) 0.041(3) 0.028(3) 0.005(3) -0.009(3) -0.019(3)
N15 0.043(3) 0.042(3) 0.021(3) 0.005(3) -0.003(2) -0.017(3)
N16 0.031(3) 0.015(3) 0.036(3) -0.007(2) 0.005(2) -0.008(2)
N17 0.035(3) 0.017(3) 0.035(3) -0.010(2) 0.006(2) -0.010(2)
N18 0.031(3) 0.020(3) 0.028(3) -0.004(2) 0.000(2) -0.006(2)
C1 0.034(3) 0.021(3) 0.021(3) 0.005(3) -0.003(3) -0.012(3)
C2 0.026(3) 0.013(3) 0.017(3) 0.004(2) -0.002(2) -0.006(2)
C3 0.021(3) 0.023(3) 0.050(4) -0.012(3) 0.003(3) -0.007(3)
C4 0.026(3) 0.028(4) 0.046(4) -0.008(3) -0.002(3) -0.012(3)
C5 0.040(4) 0.022(3) 0.023(3) -0.008(3) 0.002(3) -0.013(3)
C6 0.035(3) 0.023(4) 0.051(4) -0.009(3) -0.006(3) 0.001(3)
C7 0.023(3) 0.024(3) 0.040(4) -0.009(3) -0.006(3) -0.004(3)
C8 0.039(4) 0.022(4) 0.028(4) -0.004(3) -0.007(3) -0.007(3)
C9 0.044(4) 0.018(3) 0.031(4) 0.000(3) -0.009(3) -0.012(3)
C10 0.047(4) 0.032(4) 0.043(4) -0.004(3) -0.005(3) -0.018(3)
C11 0.062(4) 0.017(4) 0.061(5) -0.001(3) -0.013(4) -0.011(3)
C12 0.065(5) 0.029(4) 0.053(5) 0.003(4) -0.007(4) -0.028(4)
C13 0.049(4) 0.038(4) 0.042(4) 0.001(3) -0.015(3) -0.026(3)
C14 0.047(4) 0.021(4) 0.036(4) -0.007(3) -0.008(3) -0.012(3)
C15 0.032(3) 0.018(3) 0.027(3) -0.005(3) -0.005(3) -0.006(3)
C16 0.034(3) 0.032(4) 0.029(4) -0.010(3) 0.003(3) -0.011(3)
C17 0.043(4) 0.033(4) 0.039(4) -0.002(3) -0.001(3) -0.010(3)
C18 0.058(4) 0.046(5) 0.044(5) 0.005(4) 0.006(4) -0.018(4)
C19 0.055(5) 0.057(5) 0.055(5) 0.014(4) 0.012(4) -0.017(4)
C20 0.036(4) 0.056(5) 0.055(5) 0.000(4) 0.010(4) -0.007(4)
C21 0.038(4) 0.031(4) 0.034(4) -0.004(3) -0.005(3) -0.008(3)
C22 0.033(3) 0.014(3) 0.030(4) -0.005(3) -0.008(3) -0.011(3)
C23 0.030(3) 0.018(3) 0.015(3) 0.003(2) -0.008(3) -0.008(2)
C24 0.027(3) 0.040(4) 0.026(4) 0.006(3) -0.008(3) -0.007(3)
C25 0.033(3) 0.045(4) 0.031(4) 0.010(3) -0.011(3) -0.009(3)
C26 0.035(3) 0.034(4) 0.020(3) 0.001(3) -0.003(3) -0.015(3)
C27 0.030(3) 0.041(4) 0.023(4) 0.008(3) 0.003(3) -0.008(3)
C28 0.021(3) 0.038(4) 0.031(4) 0.005(3) -0.009(3) -0.004(3)
C29 0.056(4) 0.024(4) 0.029(4) 0.012(3) -0.007(3) -0.017(3)
C30 0.054(4) 0.033(4) 0.024(4) -0.004(3) -0.015(3) -0.011(3)
C31 0.055(4) 0.043(4) 0.024(4) -0.002(3) -0.007(3) -0.009(3)
C32 0.072(5) 0.049(5) 0.026(4) -0.006(4) -0.009(4) -0.009(4)
C33 0.075(5) 0.035(4) 0.033(4) -0.007(3) -0.034(4) -0.002(4)
C34 0.064(4) 0.036(4) 0.054(5) 0.006(4) -0.029(4) -0.018(3)
C35 0.062(4) 0.028(4) 0.038(4) -0.001(3) -0.015(4) -0.016(3)
C36 0.033(3) 0.030(4) 0.022(3) 0.001(3) -0.002(3) -0.004(3)
C37 0.028(3) 0.028(3) 0.021(3) -0.002(3) -0.004(3) -0.010(3)
C38 0.034(3) 0.032(4) 0.037(4) 0.001(3) -0.008(3) -0.009(3)
C39 0.062(5) 0.042(5) 0.038(4) -0.003(4) -0.018(4) -0.007(4)
C40 0.075(5) 0.046(5) 0.053(5) -0.008(4) -0.020(4) -0.033(4)
C41 0.053(4) 0.047(5) 0.047(5) 0.000(4) -0.003(4) -0.030(4)
C42 0.039(4) 0.040(4) 0.029(4) 0.003(3) -0.001(3) -0.012(3)
C43 0.031(3) 0.012(3) 0.019(3) -0.001(2) -0.004(3) -0.010(2)
C44 0.018(3) 0.018(3) 0.020(3) 0.006(2) -0.006(2) -0.012(2)
C45 0.027(3) 0.025(3) 0.030(4) 0.009(3) -0.010(3) -0.004(3)
C46 0.028(3) 0.035(4) 0.028(4) 0.011(3) -0.002(3) -0.004(3)
C47 0.041(4) 0.031(4) 0.017(3) 0.006(3) -0.003(3) -0.016(3)
C48 0.030(3) 0.037(4) 0.029(4) 0.013(3) -0.010(3) -0.005(3)
C49 0.024(3) 0.038(4) 0.019(3) 0.003(3) -0.002(3) -0.009(3)
C50 0.042(4) 0.030(4) 0.023(4) 0.007(3) -0.007(3) -0.011(3)
C51 0.040(4) 0.029(4) 0.026(4) 0.005(3) -0.007(3) -0.004(3)
C52 0.048(4) 0.044(4) 0.029(4) 0.005(3) 0.000(3) -0.012(3)
C53 0.066(5) 0.059(5) 0.027(4) -0.006(4) 0.000(4) -0.011(4)
C54 0.068(5) 0.055(5) 0.033(4) -0.003(4) -0.019(4) -0.003(4)
C55 0.058(4) 0.038(4) 0.048(5) -0.003(4) -0.018(4) -0.018(3)
C56 0.060(4) 0.027(4) 0.031(4) 0.003(3) -0.012(3) -0.007(3)
C57 0.031(3) 0.032(4) 0.022(3) 0.003(3) -0.004(3) -0.006(3)
C58 0.031(3) 0.030(4) 0.025(4) 0.000(3) -0.004(3) -0.003(3)
C59 0.046(4) 0.039(4) 0.040(4) 0.004(3) -0.008(3) -0.014(3)
C60 0.069(5) 0.047(5) 0.037(4) -0.001(4) -0.011(4) -0.016(4)
C61 0.082(5) 0.064(6) 0.068(6) 0.000(5) -0.028(5) -0.043(5)
C62 0.076(5) 0.058(5) 0.055(5) -0.002(4) -0.004(4) -0.042(4)
C63 0.057(4) 0.037(4) 0.042(5) -0.005(4) 0.008(4) -0.014(4)
C64 0.023(3) 0.018(3) 0.018(3) 0.006(2) 0.000(3) -0.005(3)
C65 0.016(3) 0.017(3) 0.026(3) -0.009(3) 0.002(2) -0.007(2)
C66 0.021(3) 0.023(3) 0.033(4) -0.003(3) -0.007(3) -0.003(2)
C67 0.030(3) 0.016(3) 0.042(4) 0.001(3) -0.010(3) 0.002(3)
C68 0.026(3) 0.021(3) 0.028(4) -0.007(3) 0.009(3) -0.009(3)
C69 0.025(3) 0.025(4) 0.055(5) -0.010(3) -0.016(3) -0.002(3)
C70 0.029(3) 0.014(3) 0.055(4) -0.002(3) -0.017(3) 0.002(3)
C71 0.042(4) 0.016(3) 0.024(3) -0.002(3) -0.005(3) -0.016(3)
C72 0.043(4) 0.021(3) 0.027(3) -0.001(3) -0.011(3) -0.010(3)
C73 0.051(4) 0.019(3) 0.041(4) -0.004(3) -0.005(3) -0.017(3)
C74 0.068(5) 0.028(4) 0.050(5) -0.002(3) -0.008(4) -0.011(3)
C75 0.063(4) 0.032(4) 0.054(5) 0.005(4) -0.009(4) -0.028(4)
C76 0.041(4) 0.036(4) 0.035(4) 0.001(3) -0.009(3) -0.021(3)
C77 0.041(4) 0.023(4) 0.033(4) -0.005(3) -0.010(3) -0.011(3)
C78 0.034(3) 0.027(4) 0.025(3) -0.009(3) 0.001(3) -0.004(3)
C79 0.029(3) 0.024(3) 0.031(4) -0.008(3) 0.006(3) -0.011(3)
C80 0.065(5) 0.037(4) 0.044(4) -0.008(4) 0.018(4) -0.018(4)
C81 0.077(5) 0.045(5) 0.069(6) -0.005(4) 0.026(5) -0.028(4)
C82 0.053(5) 0.070(6) 0.062(5) 0.006(5) 0.017(4) -0.027(4)
C83 0.045(4) 0.064(6) 0.044(5) -0.004(4) 0.009(4) 0.003(4)
C84 0.042(4) 0.037(4) 0.032(4) 0.001(3) -0.006(3) -0.010(3)
C85 0.018(3) 0.014(3) 0.028(4) 0.000(3) 0.006(3) -0.006(2)
C86 0.024(3) 0.020(3) 0.016(3) -0.002(2) -0.004(2) -0.010(2)
C87 0.020(3) 0.040(4) 0.020(3) 0.008(3) -0.006(2) -0.007(3)
C88 0.025(3) 0.037(4) 0.025(4) 0.005(3) 0.006(3) -0.009(3)
C89 0.039(4) 0.024(3) 0.020(3) 0.006(3) -0.001(3) -0.008(3)
C90 0.025(3) 0.036(4) 0.032(4) 0.010(3) -0.010(3) -0.003(3)
C91 0.020(3) 0.045(4) 0.025(4) 0.007(3) 0.000(3) -0.009(3)
C92 0.037(3) 0.032(4) 0.025(4) -0.002(3) 0.000(3) -0.011(3)
C93 0.033(3) 0.038(4) 0.025(4) 0.001(3) -0.003(3) -0.008(3)
C94 0.049(4) 0.055(5) 0.030(4) 0.004(4) -0.004(3) -0.016(3)
C95 0.057(4) 0.081(6) 0.027(4) 0.005(4) -0.010(4) -0.022(4)
C96 0.051(4) 0.056(5) 0.037(4) -0.012(4) -0.020(3) 0.001(4)
C97 0.049(4) 0.044(4) 0.042(4) -0.002(4) -0.013(3) -0.012(3)
C98 0.048(4) 0.038(4) 0.027(4) 0.000(3) -0.008(3) -0.005(3)
C99 0.036(3) 0.026(4) 0.029(4) -0.001(3) 0.005(3) -0.003(3)
C100 0.038(4) 0.032(4) 0.029(4) -0.005(3) 0.004(3) -0.013(3)
C101 0.045(4) 0.047(4) 0.027(4) 0.006(3) -0.009(3) -0.012(3)
C102 0.058(4) 0.045(5) 0.040(4) -0.007(4) -0.016(4) -0.010(4)
C103 0.055(4) 0.044(5) 0.061(5) -0.015(4) -0.017(4) -0.017(4)
C104 0.049(4) 0.056(5) 0.055(5) -0.008(4) 0.007(4) -0.030(4)
C105 0.048(4) 0.046(4) 0.027(4) -0.005(3) 0.004(3) -0.017(3)
C106 0.023(3) 0.021(3) 0.021(3) 0.002(3) 0.001(3) 0.000(3)
C107 0.022(3) 0.021(3) 0.021(3) -0.003(3) 0.000(2) -0.004(2)
C108 0.025(3) 0.027(4) 0.031(4) -0.002(3) -0.011(3) -0.007(3)
C109 0.017(3) 0.019(3) 0.039(4) -0.005(3) -0.007(3) 0.002(2)
C110 0.027(3) 0.015(3) 0.027(3) -0.003(3) 0.003(3) -0.003(2)
C111 0.026(3) 0.029(4) 0.037(4) -0.006(3) -0.011(3) -0.011(3)
C112 0.023(3) 0.023(3) 0.039(4) -0.001(3) -0.009(3) 0.001(3)
C113 0.036(3) 0.019(3) 0.027(4) -0.002(3) -0.008(3) -0.007(3)
C114 0.031(3) 0.022(3) 0.027(3) -0.003(3) -0.001(3) -0.009(3)
C115 0.046(4) 0.022(3) 0.031(4) -0.004(3) -0.004(3) -0.009(3)
C116 0.056(4) 0.021(4) 0.054(5) -0.015(3) -0.003(4) -0.012(3)
C117 0.048(4) 0.026(4) 0.050(4) 0.001(3) -0.011(3) -0.019(3)
C118 0.035(3) 0.035(4) 0.032(4) 0.005(3) -0.002(3) -0.012(3)
C119 0.038(4) 0.024(4) 0.030(4) -0.002(3) -0.010(3) -0.011(3)
C120 0.030(3) 0.021(3) 0.026(3) -0.006(3) -0.001(3) -0.006(3)
C121 0.037(3) 0.033(4) 0.019(3) 0.001(3) 0.000(3) -0.014(3)
C122 0.056(4) 0.030(4) 0.044(4) 0.001(3) 0.016(4) -0.008(3)
C123 0.077(5) 0.028(4) 0.057(5) 0.000(4) 0.024(4) -0.012(4)
C124 0.050(4) 0.049(5) 0.053(5) 0.007(4) 0.015(4) -0.022(4)
C125 0.032(4) 0.044(4) 0.047(4) 0.001(4) 0.010(3) -0.010(3)
C126 0.032(3) 0.032(4) 0.032(4) -0.006(3) -0.004(3) -0.006(3)

loop_
_atom_type_symbol
_atom_type_description
_atom_type_scat_dispersion_real
_atom_type_scat_dispersion_imag
_atom_type_scat_source
C C 0.0033 0.0016 'International Tables Vol C Tables 4.2.6.8 and 6.1.1.4'
H H 0.0000 0.0000 'International Tables Vol C Tables 4.2.6.8 and 6.1.1.4'
Gd Gd -0.1653 3.9035 'International Tables Vol C Tables 4.2.6.8 and 6.1.1.4'
N N 0.0061 0.0033 'International Tables Vol C Tables 4.2.6.8 and 6.1.1.4'
O O 0.0106 0.0060 'International Tables Vol C Tables 4.2.6.8 and 6.1.1.4'

loop_
_geom_angle_atom_site_label_1
_geom_angle_atom_site_label_2
_geom_angle_atom_site_label_3
_geom_angle
_geom_angle_site_symmetry_1
_geom_angle_site_symmetry_3
_geom_angle_publ_flag
O1 Gd1 Gd1 64.23(8) 2_766 2_766 ?
O1 Gd1 O5 68.38(11) 2_766 . ?
O1 Gd1 O6 85.88(13) 2_766 . ?
O1 Gd1 O25 140.21(13) 2_766 . ?
O2 Gd1 Gd1 71.03(8) . 2_766 ?
O2 Gd1 O1 134.41(11) . 2_766 ?
O2 Gd1 O5 82.41(13) . 2_766 ?
O2 Gd1 O5 70.45(10) . . ?
O2 Gd1 O6 80.62(13) . . ?
O2 Gd1 O25 68.74(12) . . ?
O5 Gd1 Gd1 47.20(8) 2_766 2_766 ?
O5 Gd1 Gd1 35.64(7) . 2_766 ?
O5 Gd1 O1 73.95(12) 2_766 2_766 ?
O5 Gd1 O5 82.83(12) 2_766 . ?
O5 Gd1 O6 130.49(11) 2_766 . ?
O5 Gd1 O25 145.53(13) 2_766 . ?
O6 Gd1 Gd1 83.29(8) . 2_766 ?
O6 Gd1 O5 47.66(10) . . ?
O6 Gd1 O25 64.26(12) . . ?
O9 Gd1 Gd1 129.31(9) . 2_766 ?
O9 Gd1 O1 128.34(13) . 2_766 ?
O9 Gd1 O2 87.00(12) . . ?
O9 Gd1 O5 85.95(12) . 2_766 ?
O9 Gd1 O5 155.90(11) . . ?
O9 Gd1 O6 138.64(12) . . ?
O9 Gd1 O25 74.45(13) . . ?
O13 Gd1 Gd1 143.53(8) . 2_766 ?
O13 Gd1 O1 80.48(11) . 2_766 ?
O13 Gd1 O2 140.50(12) . . ?
O13 Gd1 O5 123.34(12) . . ?
O13 Gd1 O5 132.63(13) . 2_766 ?
O13 Gd1 O6 85.39(13) . . ?
O13 Gd1 O9 79.55(12) . . ?
O13 Gd1 O25 71.89(12) . . ?
O25 Gd1 Gd1 131.32(8) . 2_766 ?
O25 Gd1 O5 103.78(11) . . ?
O10 Gd2 O14 81.27(13) . . ?
O10 Gd2 O17 79.37(12) . . ?
O10 Gd2 O18 145.51(11) . 2_666 ?
O10 Gd2 O21 129.09(12) . . ?
O10 Gd2 O22 89.01(13) . 2_666 ?
O10 Gd2 O25 73.02(13) . . ?
O14 Gd2 O22 145.18(11) . 2_666 ?
O14 Gd2 O25 77.17(12) . . ?
O17 Gd2 O14 129.22(12) . . ?
O17 Gd2 O18 129.99(12) . 2_666 ?
O17 Gd2 O22 80.71(12) . 2_666 ?
O17 Gd2 O25 138.03(14) . . ?
O18 Gd2 O14 89.05(13) 2_666 . ?
O18 Gd2 O22 80.27(13) 2_666 2_666 ?
O18 Gd2 O25 72.56(13) 2_666 . ?
O21 Gd2 O14 82.30(12) . . ?
O21 Gd2 O17 74.79(13) . . ?
O21 Gd2 O18 81.52(12) . 2_666 ?
O21 Gd2 O22 127.87(12) . 2_666 ?
O21 Gd2 O25 146.93(14) . . ?
O22 Gd2 O25 68.01(12) 2_666 . ?
C1 O1 Gd1 145.0(3) . 2_766 ?
C1 O2 Gd1 133.3(3) . . ?
C14 O3 H3 109.5 . . ?
C21 O4 H4 109.5 . . ?
Gd1 O5 Gd1 97.17(12) 2_766 . ?
C22 O5 Gd1 81.9(3) . . ?
C22 O5 Gd1 176.9(3) . 2_766 ?
C22 O6 Gd1 109.7(3) . . ?
C35 O7 H7 109.5 . . ?
C42 O8 H8 109.5 . . ?
C43 O9 Gd1 139.4(3) . . ?
C43 O10 Gd2 157.8(3) . . ?
C56 O11 H11 109.5 . . ?
C63 O12 H12 109.5 . . ?
C64 O13 Gd1 157.1(4) . . ?
C64 O14 Gd2 139.0(3) . . ?
C77 O15 H15 109.5 . . ?
C84 O16 H16 109.5 . . ?
C85 O17 Gd2 147.0(4) . . ?
C85 O18 Gd2 132.4(3) . 2_666 ?
C98 O19 H19 109.5 . . ?
C105 O20 H20 109.5 . . ?
C106 O21 Gd2 173.8(4) . . ?
C106 O22 Gd2 115.1(3) . 2_666 ?
C119 O23 H23 109.5 . . ?
C126 O24 H24 109.5 . . ?
Gd1 O25 H25A 102(4) . . ?
Gd1 O25 H25B 90(5) . . ?
Gd2 O25 Gd1 125.36(15) . . ?
Gd2 O25 H25A 110(3) . . ?
Gd2 O25 H25B 117(5) . . ?
H25A O25 H25B 110(5) . . ?
N2 N1 C5 119.6(4) . . ?
C15 N1 N2 109.1(4) . . ?
C15 N1 C5 130.3(4) . . ?
C8 N2 N1 103.6(4) . . ?
C15 N3 C8 104.9(4) . . ?
N5 N4 C26 118.8(4) . . ?
C36 N4 N5 108.6(5) . . ?
C36 N4 C26 132.1(5) . . ?
C29 N5 N4 104.3(4) . . ?
C36 N6 C29 105.6(5) . . ?
N8 N7 C47 119.2(4) . . ?
C57 N7 N8 108.9(5) . . ?
C57 N7 C47 131.7(5) . . ?
C50 N8 N7 103.7(5) . . ?
C57 N9 C50 104.7(5) . . ?
N11 N10 C68 119.7(4) . . ?
C78 N10 N11 108.2(4) . . ?
C78 N10 C68 131.8(4) . . ?
C71 N11 N10 104.1(4) . . ?
C78 N12 C71 104.5(4) . . ?
N14 N13 C89 118.5(4) . . ?
C99 N13 N14 108.7(5) . . ?
C99 N13 C89 132.8(5) . . ?
C92 N14 N13 103.4(4) . . ?
C99 N15 C92 104.4(5) . . ?
N17 N16 C110 118.6(4) . . ?
C120 N16 N17 108.8(4) . . ?
C120 N16 C110 132.4(4) . . ?
C113 N17 N16 103.6(4) . . ?
C120 N18 C113 103.7(4) . . ?
O1 C1 C2 117.9(4) . . ?
O2 C1 O1 123.7(5) . . ?
O2 C1 C2 118.4(4) . . ?
C3 C2 C1 122.3(5) . . ?
C3 C2 C7 118.5(5) . . ?
C7 C2 C1 119.2(5) . . ?
C2 C3 H3A 119.2 . . ?
C4 C3 C2 121.5(5) . . ?
C4 C3 H3A 119.2 . . ?
C3 C4 H4A 120.6 . . ?
C3 C4 C5 118.8(5) . . ?
C5 C4 H4A 120.6 . . ?
C4 C5 N1 120.6(5) . . ?
C6 C5 N1 118.3(5) . . ?
C6 C5 C4 121.1(5) . . ?
C5 C6 H6 120.1 . . ?
C5 C6 C7 119.8(5) . . ?
C7 C6 H6 120.1 . . ?
C2 C7 H7A 119.9 . . ?
C6 C7 C2 120.2(5) . . ?
C6 C7 H7A 119.9 . . ?
N2 C8 N3 113.0(5) . . ?
N2 C8 C9 122.6(5) . . ?
N3 C8 C9 124.3(5) . . ?
C10 C9 C8 119.7(5) . . ?
C14 C9 C8 122.2(5) . . ?
C14 C9 C10 117.9(5) . . ?
C9 C10 H10 119.5 . . ?
C11 C10 C9 120.9(5) . . ?
C11 C10 H10 119.5 . . ?
C10 C11 H11A 120.2 . . ?
C10 C11 C12 119.6(6) . . ?
C12 C11 H11A 120.2 . . ?
C11 C12 H12A 119.7 . . ?
C13 C12 C11 120.7(5) . . ?
C13 C12 H12A 119.7 . . ?
C12 C13 H13 120.4 . . ?
C12 C13 C14 119.3(6) . . ?
C14 C13 H13 120.4 . . ?
O3 C14 C9 122.5(5) . . ?
O3 C14 C13 116.0(5) . . ?
C9 C14 C13 121.5(5) . . ?
N1 C15 C16 125.7(5) . . ?
N3 C15 N1 109.3(4) . . ?
N3 C15 C16 125.0(5) . . ?
C17 C16 C15 123.3(5) . . ?
C17 C16 C21 117.9(5) . . ?
C21 C16 C15 118.7(5) . . ?
C16 C17 H17 118.6 . . ?
C16 C17 C18 122.9(6) . . ?
C18 C17 H17 118.6 . . ?
C17 C18 H18 121.6 . . ?
C17 C18 C19 116.9(6) . . ?
C19 C18 H18 121.6 . . ?
C18 C19 H19A 118.6 . . ?
C20 C19 C18 122.7(6) . . ?
C20 C19 H19A 118.6 . . ?
C19 C20 H20A 120.1 . . ?
C19 C20 C21 119.8(6) . . ?
C21 C20 H20A 120.1 . . ?
O4 C21 C16 123.3(5) . . ?
O4 C21 C20 117.1(5) . . ?
C20 C21 C16 119.6(6) . . ?
O5 C22 C23 121.2(5) . . ?
O6 C22 O5 120.6(5) . . ?
O6 C22 C23 118.1(5) . . ?
C24 C23 C22 120.8(5) . . ?
C24 C23 C28 118.3(5) . . ?
C28 C23 C22 120.9(5) . . ?
C23 C24 H24A 119.3 . . ?
C25 C24 C23 121.3(5) . . ?
C25 C24 H24A 119.3 . . ?
C24 C25 H25 120.8 . . ?
C26 C25 C24 118.3(6) . . ?
C26 C25 H25 120.8 . . ?
C25 C26 N4 118.6(5) . . ?
C27 C26 N4 119.5(5) . . ?
C27 C26 C25 121.8(5) . . ?
C26 C27 H27 120.0 . . ?
C26 C27 C28 119.9(5) . . ?
C28 C27 H27 120.0 . . ?
C23 C28 H28 119.9 . . ?
C27 C28 C23 120.2(5) . . ?
C27 C28 H28 119.9 . . ?
N5 C29 N6 112.6(5) . . ?
N5 C29 C30 123.7(5) . . ?
N6 C29 C30 123.6(5) . . ?
C31 C30 C29 120.5(5) . . ?
C35 C30 C29 120.8(5) . . ?
C35 C30 C31 118.6(6) . . ?
C30 C31 H31 119.5 . . ?
C32 C31 C30 121.1(6) . . ?
C32 C31 H31 119.5 . . ?
C31 C32 H32 120.3 . . ?
C31 C32 C33 119.4(6) . . ?
C33 C32 H32 120.3 . . ?
C32 C33 H33 119.8 . . ?
C34 C33 C32 120.5(6) . . ?
C34 C33 H33 119.8 . . ?
C33 C34 H34 119.8 . . ?
C35 C34 C33 120.4(6) . . ?
C35 C34 H34 119.8 . . ?
O7 C35 C30 122.9(6) . . ?
O7 C35 C34 117.1(6) . . ?
C34 C35 C30 120.0(6) . . ?
N4 C36 C37 127.4(5) . . ?
N6 C36 N4 108.8(5) . . ?
N6 C36 C37 123.7(5) . . ?
C38 C37 C36 124.7(5) . . ?
C42 C37 C36 118.0(5) . . ?
C42 C37 C38 117.3(5) . . ?
C37 C38 H38 119.3 . . ?
C39 C38 C37 121.4(5) . . ?
C39 C38 H38 119.3 . . ?
C38 C39 H39 119.9 . . ?
C38 C39 C40 120.1(6) . . ?
C40 C39 H39 119.9 . . ?
C39 C40 H40 119.9 . . ?
C41 C40 C39 120.1(6) . . ?
C41 C40 H40 119.9 . . ?
C40 C41 H41 119.7 . . ?
C40 C41 C42 120.5(6) . . ?
C42 C41 H41 119.7 . . ?
O8 C42 C37 122.5(5) . . ?
O8 C42 C41 117.1(5) . . ?
C41 C42 C37 120.4(6) . . ?
O9 C43 C44 116.8(5) . . ?
O10 C43 O9 125.3(5) . . ?
O10 C43 C44 117.9(4) . . ?
C45 C44 C43 120.1(5) . . ?
C49 C44 C43 120.9(4) . . ?
C49 C44 C45 119.0(5) . . ?
C44 C45 H45 119.9 . . ?
C46 C45 C44 120.2(5) . . ?
C46 C45 H45 119.9 . . ?
C45 C46 H46 119.9 . . ?
C45 C46 C47 120.2(5) . . ?
C47 C46 H46 119.9 . . ?
C46 C47 N7 120.1(5) . . ?
C46 C47 C48 120.9(5) . . ?
C48 C47 N7 119.0(5) . . ?
C47 C48 H48 120.6 . . ?
C47 C48 C49 118.7(5) . . ?
C49 C48 H48 120.6 . . ?
C44 C49 C48 121.1(5) . . ?
C44 C49 H49 119.4 . . ?
C48 C49 H49 119.4 . . ?
N8 C50 N9 113.7(5) . . ?
N8 C50 C51 122.0(5) . . ?
N9 C50 C51 124.3(5) . . ?
C52 C51 C50 121.1(5) . . ?
C56 C51 C50 120.7(5) . . ?
C56 C51 C52 118.1(6) . . ?
C51 C52 H52 119.2 . . ?
C53 C52 C51 121.5(6) . . ?
C53 C52 H52 119.2 . . ?
C52 C53 H53 120.1 . . ?
C52 C53 C54 119.8(6) . . ?
C54 C53 H53 120.1 . . ?
C53 C54 H54 120.1 . . ?
C55 C54 C53 119.7(7) . . ?
C55 C54 H54 120.1 . . ?
C54 C55 H55 119.7 . . ?
C54 C55 C56 120.6(6) . . ?
C56 C55 H55 119.7 . . ?
O11 C56 C51 123.3(6) . . ?
O11 C56 C55 116.6(6) . . ?
C55 C56 C51 120.1(6) . . ?
N7 C57 C58 126.7(5) . . ?
N9 C57 N7 109.1(5) . . ?
N9 C57 C58 124.2(5) . . ?
C59 C58 C57 124.7(5) . . ?
C63 C58 C57 118.4(5) . . ?
C63 C58 C59 116.9(5) . . ?
C58 C59 H59 119.1 . . ?
C60 C59 C58 121.9(5) . . ?
C60 C59 H59 119.1 . . ?
C59 C60 H60 120.0 . . ?
C59 C60 C61 120.0(6) . . ?
C61 C60 H60 120.0 . . ?
C60 C61 H61 120.0 . . ?
C62 C61 C60 119.9(6) . . ?
C62 C61 H61 120.0 . . ?
C61 C62 H62 119.9 . . ?
C61 C62 C63 120.2(6) . . ?
C63 C62 H62 119.9 . . ?
O12 C63 C58 121.4(6) . . ?
O12 C63 C62 117.5(5) . . ?
C62 C63 C58 121.0(6) . . ?
O13 C64 C65 116.8(5) . . ?
O14 C64 O13 124.6(5) . . ?
O14 C64 C65 118.6(4) . . ?
C66 C65 C64 121.5(5) . . ?
C66 C65 C70 119.3(5) . . ?
C70 C65 C64 119.2(5) . . ?
C65 C66 H66 119.6 . . ?
C67 C66 C65 120.9(5) . . ?
C67 C66 H66 119.6 . . ?
C66 C67 H67 120.5 . . ?
C66 C67 C68 119.0(5) . . ?
C68 C67 H67 120.5 . . ?
C67 C68 N10 118.1(5) . . ?
C69 C68 N10 120.6(5) . . ?
C69 C68 C67 121.3(5) . . ?
C68 C69 H69 120.4 . . ?
C68 C69 C70 119.1(5) . . ?
C70 C69 H69 120.4 . . ?
C65 C70 C69 120.3(5) . . ?
C65 C70 H70 119.8 . . ?
C69 C70 H70 119.8 . . ?
N11 C71 N12 113.3(4) . . ?
N11 C71 C72 123.0(5) . . ?
N12 C71 C72 123.7(5) . . ?
C73 C72 C71 121.1(5) . . ?
C77 C72 C71 120.6(5) . . ?
C77 C72 C73 118.0(5) . . ?
C72 C73 H73 119.2 . . ?
C74 C73 C72 121.6(5) . . ?
C74 C73 H73 119.2 . . ?
C73 C74 H74 120.1 . . ?
C73 C74 C75 119.9(6) . . ?
C75 C74 H74 120.1 . . ?
C74 C75 H75 120.0 . . ?
C76 C75 C74 120.0(5) . . ?
C76 C75 H75 120.0 . . ?
C75 C76 H76 119.8 . . ?
C75 C76 C77 120.4(5) . . ?
C77 C76 H76 119.8 . . ?
O15 C77 C72 123.6(5) . . ?
O15 C77 C76 116.4(5) . . ?
C76 C77 C72 119.9(5) . . ?
N10 C78 C79 124.8(5) . . ?
N12 C78 N10 110.0(4) . . ?
N12 C78 C79 125.2(5) . . ?
C80 C79 C78 124.3(5) . . ?
C80 C79 C84 118.2(5) . . ?
C84 C79 C78 117.5(5) . . ?
C79 C80 H80 118.7 . . ?
C79 C80 C81 122.7(6) . . ?
C81 C80 H80 118.7 . . ?
C80 C81 H81 121.1 . . ?
C80 C81 C82 117.7(7) . . ?
C82 C81 H81 121.1 . . ?
C81 C82 H82 119.2 . . ?
C83 C82 C81 121.5(6) . . ?
C83 C82 H82 119.2 . . ?
C82 C83 H83 119.6 . . ?
C82 C83 C84 120.8(6) . . ?
C84 C83 H83 119.6 . . ?
O16 C84 C79 124.3(5) . . ?
O16 C84 C83 116.8(6) . . ?
C83 C84 C79 118.9(6) . . ?
O17 C85 C86 116.1(5) . . ?
O18 C85 O17 125.3(5) . . ?
O18 C85 C86 118.6(4) . . ?
C87 C86 C85 122.0(5) . . ?
C91 C86 C85 119.2(4) . . ?
C91 C86 C87 118.7(5) . . ?
C86 C87 H87 119.5 . . ?
C88 C87 C86 121.0(5) . . ?
C88 C87 H87 119.5 . . ?
C87 C88 H88 120.4 . . ?
C87 C88 C89 119.2(5) . . ?
C89 C88 H88 120.4 . . ?
C88 C89 N13 121.3(5) . . ?
C90 C89 N13 117.6(5) . . ?
C90 C89 C88 121.1(5) . . ?
C89 C90 H90 120.6 . . ?
C89 C90 C91 118.8(5) . . ?
C91 C90 H90 120.6 . . ?
C86 C91 C90 121.1(5) . . ?
C86 C91 H91 119.4 . . ?
C90 C91 H91 119.4 . . ?
N14 C92 N15 113.8(5) . . ?
N14 C92 C93 122.4(5) . . ?
N15 C92 C93 123.8(5) . . ?
C94 C93 C92 119.9(5) . . ?
C98 C93 C92 121.0(5) . . ?
C98 C93 C94 118.9(6) . . ?
C93 C94 H94 120.1 . . ?
C95 C94 C93 119.8(6) . . ?
C95 C94 H94 120.1 . . ?
C94 C95 H95 119.6 . . ?
C94 C95 C96 120.7(6) . . ?
C96 C95 H95 119.6 . . ?
C95 C96 H96 119.9 . . ?
C97 C96 C95 120.1(6) . . ?
C97 C96 H96 119.9 . . ?
C96 C97 H97 120.3 . . ?
C98 C97 C96 119.4(6) . . ?
C98 C97 H97 120.3 . . ?
O19 C98 C93 122.5(6) . . ?
O19 C98 C97 116.5(6) . . ?
C97 C98 C93 121.0(6) . . ?
N13 C99 C100 127.6(5) . . ?
N15 C99 N13 109.7(5) . . ?
N15 C99 C100 122.7(5) . . ?
C101 C100 C99 124.3(5) . . ?
C101 C100 C105 117.6(5) . . ?
C105 C100 C99 118.1(5) . . ?
C100 C101 H101 119.4 . . ?
C102 C101 C100 121.3(5) . . ?
C102 C101 H101 119.4 . . ?
C101 C102 H102 120.1 . . ?
C101 C102 C103 119.9(6) . . ?
C103 C102 H102 120.1 . . ?
C102 C103 H103 120.1 . . ?
C104 C103 C102 119.8(6) . . ?
C104 C103 H103 120.1 . . ?
C103 C104 H104 119.6 . . ?
C103 C104 C105 120.8(6) . . ?
C105 C104 H104 119.6 . . ?
O20 C105 C100 122.1(6) . . ?
O20 C105 C104 117.4(5) . . ?
C104 C105 C100 120.5(6) . . ?
O21 C106 C107 118.5(5) . . ?
O22 C106 O21 123.0(5) . . ?
O22 C106 C107 118.5(5) . . ?
C108 C107 C106 121.1(5) . . ?
C112 C107 C106 120.9(5) . . ?
C112 C107 C108 117.9(5) . . ?
C107 C108 H108 119.5 . . ?
C109 C108 C107 121.0(5) . . ?
C109 C108 H108 119.5 . . ?
C108 C109 H109 119.9 . . ?
C110 C109 C108 120.2(5) . . ?
C110 C109 H109 119.9 . . ?
C109 C110 N16 120.3(5) . . ?
C109 C110 C111 120.5(5) . . ?
C111 C110 N16 119.1(5) . . ?
C110 C111 H111 120.4 . . ?
C110 C111 C112 119.1(5) . . ?
C112 C111 H111 120.4 . . ?
C107 C112 C111 121.3(5) . . ?
C107 C112 H112 119.3 . . ?
C111 C112 H112 119.3 . . ?
N17 C113 N18 113.9(5) . . ?
N17 C113 C114 122.0(5) . . ?
N18 C113 C114 124.1(5) . . ?
C115 C114 C113 121.5(5) . . ?
C119 C114 C113 121.0(5) . . ?
C119 C114 C115 117.3(5) . . ?
C114 C115 H115 119.2 . . ?
C116 C115 C114 121.5(5) . . ?
C116 C115 H115 119.2 . . ?
C115 C116 H116 119.7 . . ?
C115 C116 C117 120.7(5) . . ?
C117 C116 H116 119.7 . . ?
C116 C117 H117 120.4 . . ?
C118 C117 C116 119.1(5) . . ?
C118 C117 H117 120.4 . . ?
C117 C118 H118 119.6 . . ?
C117 C118 C119 120.7(5) . . ?
C119 C118 H118 119.6 . . ?
O23 C119 C114 122.4(5) . . ?
O23 C119 C118 116.9(5) . . ?
C118 C119 C114 120.7(5) . . ?
N16 C120 C121 126.9(5) . . ?
N18 C120 N16 110.1(4) . . ?
N18 C120 C121 122.9(5) . . ?
C122 C121 C120 123.9(5) . . ?
C122 C121 C126 118.4(5) . . ?
C126 C121 C120 117.7(5) . . ?
C121 C122 H122 118.9 . . ?
C123 C122 C121 122.1(6) . . ?
C123 C122 H122 118.9 . . ?
C122 C123 H123 120.4 . . ?
C122 C123 C124 119.2(6) . . ?
C124 C123 H123 120.4 . . ?
C123 C124 H124 120.0 . . ?
C125 C124 C123 119.9(5) . . ?
C125 C124 H124 120.0 . . ?
C124 C125 H125 119.1 . . ?
C124 C125 C126 121.9(6) . . ?
C126 C125 H125 119.1 . . ?
O24 C126 C121 124.4(5) . . ?
O24 C126 C125 117.1(5) . . ?
C125 C126 C121 118.5(6) . . ?

loop_
_geom_bond_atom_site_label_1
_geom_bond_atom_site_label_2
_geom_bond_distance
_geom_bond_site_symmetry_2
_geom_bond_publ_flag
Gd1 Gd1 3.9767(5) 2_766 ?
Gd1 O1 2.336(3) 2_766 ?
Gd1 O2 2.322(3) . ?
Gd1 O5 2.941(3) . ?
Gd1 O5 2.335(4) 2_766 ?
Gd1 O6 2.361(4) . ?
Gd1 O9 2.310(3) . ?
Gd1 O13 2.263(3) . ?
Gd1 O25 2.792(4) . ?
Gd2 O10 2.301(4) . ?
Gd2 O14 2.355(3) . ?
Gd2 O17 2.319(3) . ?
Gd2 O18 2.342(4) 2_666 ?
Gd2 O21 2.310(3) . ?
Gd2 O22 2.368(3) 2_666 ?
Gd2 O25 2.594(4) . ?
O1 C1 1.270(5) . ?
O2 C1 1.263(5) . ?
O3 H3 0.8200 . ?
O3 C14 1.360(6) . ?
O4 H4 0.8200 . ?
O4 C21 1.344(7) . ?
O5 C22 1.270(6) . ?
O6 C22 1.270(5) . ?
O7 H7 0.8200 . ?
O7 C35 1.354(7) . ?
O8 H8 0.8200 . ?
O8 C42 1.355(6) . ?
O9 C43 1.258(5) . ?
O10 C43 1.253(6) . ?
O11 H11 0.8200 . ?
O11 C56 1.358(6) . ?
O12 H12 0.8200 . ?
O12 C63 1.361(7) . ?
O13 C64 1.257(6) . ?
O14 C64 1.253(6) . ?
O15 H15 0.8200 . ?
O15 C77 1.348(6) . ?
O16 H16 0.8200 . ?
O16 C84 1.349(7) . ?
O17 C85 1.263(5) . ?
O18 C85 1.257(6) . ?
O19 H19 0.8200 . ?
O19 C98 1.367(6) . ?
O20 H20 0.8200 . ?
O20 C105 1.364(6) . ?
O21 C106 1.267(6) . ?
O22 C106 1.259(6) . ?
O23 H23 0.8200 . ?
O23 C119 1.361(6) . ?
O24 H24 0.8200 . ?
O24 C126 1.333(6) . ?
O25 H25A 0.93(2) . ?
O25 H25B 0.78(6) . ?
N1 N2 1.370(5) . ?
N1 C5 1.427(6) . ?
N1 C15 1.366(6) . ?
N2 C8 1.333(6) . ?
N3 C8 1.368(6) . ?
N3 C15 1.321(6) . ?
N4 N5 1.371(6) . ?
N4 C26 1.448(7) . ?
N4 C36 1.367(6) . ?
N5 C29 1.326(7) . ?
N6 C29 1.357(6) . ?
N6 C36 1.323(7) . ?
N7 N8 1.373(6) . ?
N7 C47 1.440(7) . ?
N7 C57 1.356(6) . ?
N8 C50 1.321(6) . ?
N9 C50 1.351(6) . ?
N9 C57 1.332(7) . ?
N10 N11 1.373(5) . ?
N10 C68 1.433(6) . ?
N10 C78 1.361(6) . ?
N11 C71 1.317(6) . ?
N12 C71 1.365(6) . ?
N12 C78 1.314(6) . ?
N13 N14 1.374(6) . ?
N13 C89 1.441(7) . ?
N13 C99 1.361(6) . ?
N14 C92 1.319(6) . ?
N15 C92 1.364(6) . ?
N15 C99 1.316(7) . ?
N16 N17 1.365(5) . ?
N16 C110 1.428(6) . ?
N16 C120 1.363(6) . ?
N17 C113 1.327(6) . ?
N18 C113 1.367(6) . ?
N18 C120 1.323(6) . ?
C1 C2 1.491(7) . ?
C2 C3 1.388(6) . ?
C2 C7 1.388(7) . ?
C3 H3A 0.9300 . ?
C3 C4 1.372(7) . ?
C4 H4A 0.9300 . ?
C4 C5 1.376(7) . ?
C5 C6 1.371(7) . ?
C6 H6 0.9300 . ?
C6 C7 1.381(7) . ?
C7 H7A 0.9300 . ?
C8 C9 1.446(7) . ?
C9 C10 1.391(7) . ?
C9 C14 1.388(7) . ?
C10 H10 0.9300 . ?
C10 C11 1.379(7) . ?
C11 H11A 0.9300 . ?
C11 C12 1.389(7) . ?
C12 H12A 0.9300 . ?
C12 C13 1.364(8) . ?
C13 H13 0.9300 . ?
C13 C14 1.390(7) . ?
C15 C16 1.452(7) . ?
C16 C17 1.379(8) . ?
C16 C21 1.404(7) . ?
C17 H17 0.9300 . ?
C17 C18 1.385(7) . ?
C18 H18 0.9300 . ?
C18 C19 1.390(8) . ?
C19 H19A 0.9300 . ?
C19 C20 1.341(9) . ?
C20 H20A 0.9300 . ?
C20 C21 1.403(7) . ?
C22 C23 1.489(7) . ?
C23 C24 1.390(7) . ?
C23 C28 1.392(6) . ?
C24 H24A 0.9300 . ?
C24 C25 1.377(7) . ?
C25 H25 0.9300 . ?
C25 C26 1.375(6) . ?
C26 C27 1.356(8) . ?
C27 H27 0.9300 . ?
C27 C28 1.374(7) . ?
C28 H28 0.9300 . ?
C29 C30 1.450(8) . ?
C30 C31 1.396(7) . ?
C30 C35 1.394(7) . ?
C31 H31 0.9300 . ?
C31 C32 1.372(8) . ?
C32 H32 0.9300 . ?
C32 C33 1.379(8) . ?
C33 H33 0.9300 . ?
C33 C34 1.376(8) . ?
C34 H34 0.9300 . ?
C34 C35 1.376(8) . ?
C36 C37 1.449(7) . ?
C37 C38 1.404(7) . ?
C37 C42 1.401(7) . ?
C38 H38 0.9300 . ?
C38 C39 1.343(7) . ?
C39 H39 0.9300 . ?
C39 C40 1.386(8) . ?
C40 H40 0.9300 . ?
C40 C41 1.354(8) . ?
C41 H41 0.9300 . ?
C41 C42 1.374(8) . ?
C43 C44 1.504(7) . ?
C44 C45 1.391(6) . ?
C44 C49 1.374(7) . ?
C45 H45 0.9300 . ?
C45 C46 1.372(7) . ?
C46 H46 0.9300 . ?
C46 C47 1.372(8) . ?
C47 C48 1.373(6) . ?
C48 H48 0.9300 . ?
C48 C49 1.389(7) . ?
C49 H49 0.9300 . ?
C50 C51 1.464(8) . ?
C51 C52 1.390(7) . ?
C51 C56 1.389(8) . ?
C52 H52 0.9300 . ?
C52 C53 1.365(8) . ?
C53 H53 0.9300 . ?
C53 C54 1.380(8) . ?
C54 H54 0.9300 . ?
C54 C55 1.371(8) . ?
C55 H55 0.9300 . ?
C55 C56 1.384(8) . ?
C57 C58 1.450(7) . ?
C58 C59 1.407(7) . ?
C58 C63 1.396(7) . ?
C59 H59 0.9300 . ?
C59 C60 1.337(8) . ?
C60 H60 0.9300 . ?
C60 C61 1.399(8) . ?
C61 H61 0.9300 . ?
C61 C62 1.359(8) . ?
C62 H62 0.9300 . ?
C62 C63 1.377(8) . ?
C64 C65 1.505(7) . ?
C65 C66 1.382(7) . ?
C65 C70 1.384(7) . ?
C66 H66 0.9300 . ?
C66 C67 1.370(7) . ?
C67 H67 0.9300 . ?
C67 C68 1.390(7) . ?
C68 C69 1.362(7) . ?
C69 H69 0.9300 . ?
C69 C70 1.390(7) . ?
C70 H70 0.9300 . ?
C71 C72 1.440(7) . ?
C72 C73 1.403(7) . ?
C72 C77 1.402(7) . ?
C73 H73 0.9300 . ?
C73 C74 1.361(7) . ?
C74 H74 0.9300 . ?
C74 C75 1.396(7) . ?
C75 H75 0.9300 . ?
C75 C76 1.371(8) . ?
C76 H76 0.9300 . ?
C76 C77 1.400(7) . ?
C78 C79 1.467(7) . ?
C79 C80 1.372(8) . ?
C79 C84 1.403(7) . ?
C80 H80 0.9300 . ?
C80 C81 1.382(7) . ?
C81 H81 0.9300 . ?
C81 C82 1.384(8) . ?
C82 H82 0.9300 . ?
C82 C83 1.340(9) . ?
C83 H83 0.9300 . ?
C83 C84 1.401(7) . ?
C85 C86 1.502(7) . ?
C86 C87 1.379(6) . ?
C86 C91 1.379(7) . ?
C87 H87 0.9300 . ?
C87 C88 1.375(7) . ?
C88 H88 0.9300 . ?
C88 C89 1.380(8) . ?
C89 C90 1.369(6) . ?
C90 H90 0.9300 . ?
C90 C91 1.384(7) . ?
C91 H91 0.9300 . ?
C92 C93 1.460(8) . ?
C93 C94 1.397(7) . ?
C93 C98 1.392(7) . ?
C94 H94 0.9300 . ?
C94 C95 1.361(8) . ?
C95 H95 0.9300 . ?
C95 C96 1.389(8) . ?
C96 H96 0.9300 . ?
C96 C97 1.376(8) . ?
C97 H97 0.9300 . ?
C97 C98 1.373(8) . ?
C99 C100 1.471(7) . ?
C100 C101 1.387(7) . ?
C100 C105 1.400(7) . ?
C101 H101 0.9300 . ?
C101 C102 1.361(8) . ?
C102 H102 0.9300 . ?
C102 C103 1.398(7) . ?
C103 H103 0.9300 . ?
C103 C104 1.341(8) . ?
C104 H104 0.9300 . ?
C104 C105 1.379(8) . ?
C106 C107 1.499(7) . ?
C107 C108 1.396(7) . ?
C107 C112 1.379(7) . ?
C108 H108 0.9300 . ?
C108 C109 1.368(6) . ?
C109 H109 0.9300 . ?
C109 C110 1.367(7) . ?
C110 C111 1.379(7) . ?
C111 H111 0.9300 . ?
C111 C112 1.385(7) . ?
C112 H112 0.9300 . ?
C113 C114 1.458(7) . ?
C114 C115 1.404(7) . ?
C114 C119 1.402(6) . ?
C115 H115 0.9300 . ?
C115 C116 1.356(7) . ?
C116 H116 0.9300 . ?
C116 C117 1.390(7) . ?
C117 H117 0.9300 . ?
C117 C118 1.374(7) . ?
C118 H118 0.9300 . ?
C118 C119 1.381(7) . ?
C120 C121 1.476(7) . ?
C121 C122 1.382(8) . ?
C121 C126 1.407(7) . ?
C122 H122 0.9300 . ?
C122 C123 1.368(7) . ?
C123 H123 0.9300 . ?
C123 C124 1.385(8) . ?
C124 H124 0.9300 . ?
C124 C125 1.353(8) . ?
C125 H125 0.9300 . ?
C125 C126 1.392(7) . ?

loop_
_geom_torsion_atom_site_label_1
_geom_torsion_atom_site_label_2
_geom_torsion_atom_site_label_3
_geom_torsion_atom_site_label_4
_geom_torsion
_geom_torsion_site_symmetry_1
_geom_torsion_site_symmetry_2
_geom_torsion_site_symmetry_3
_geom_torsion_site_symmetry_4
_geom_torsion_publ_flag
Gd1 O1 C1 O2 -8.2(10) 2_766 . . . ?
Gd1 O1 C1 C2 171.1(4) 2_766 . . . ?
Gd1 O2 C1 O1 -14.3(8) . . . . ?
Gd1 O2 C1 C2 166.3(3) . . . . ?
Gd1 O5 C22 O6 4.1(4) . . . . ?
Gd1 O5 C22 C23 -177.8(5) . . . . ?
Gd1 O6 C22 O5 -5.4(6) . . . . ?
Gd1 O6 C22 C23 176.5(3) . . . . ?
Gd1 O9 C43 O10 30.1(8) . . . . ?
Gd1 O9 C43 C44 -152.1(4) . . . . ?
Gd1 O13 C64 O14 42.9(12) . . . . ?
Gd1 O13 C64 C65 -138.8(7) . . . . ?
Gd2 O10 C43 O9 11.3(13) . . . . ?
Gd2 O10 C43 C44 -166.5(7) . . . . ?
Gd2 O14 C64 O13 14.3(8) . . . . ?
Gd2 O14 C64 C65 -164.0(3) . . . . ?
Gd2 O17 C85 O18 23.4(9) . . . . ?
Gd2 O17 C85 C86 -157.4(4) . . . . ?
Gd2 O18 C85 O17 6.9(8) 2_666 . . . ?
Gd2 O18 C85 C86 -172.3(3) 2_666 . . . ?
Gd2 O22 C106 O21 -2.7(7) 2_666 . . . ?
Gd2 O22 C106 C107 177.1(3) 2_666 . . . ?
O1 C1 C2 C3 -160.6(5) . . . . ?
O1 C1 C2 C7 19.4(7) . . . . ?
O2 C1 C2 C3 18.8(7) . . . . ?
O2 C1 C2 C7 -161.3(5) . . . . ?
O5 C22 C23 C24 -170.7(5) . . . . ?
O5 C22 C23 C28 9.2(8) . . . . ?
O6 C22 C23 C24 7.4(7) . . . . ?
O6 C22 C23 C28 -172.7(4) . . . . ?
O9 C43 C44 C45 158.2(4) . . . . ?
O9 C43 C44 C49 -18.7(7) . . . . ?
O10 C43 C44 C45 -23.9(7) . . . . ?
O10 C43 C44 C49 159.2(5) . . . . ?
O13 C64 C65 C66 154.8(5) . . . . ?
O13 C64 C65 C70 -23.6(7) . . . . ?
O14 C64 C65 C66 -26.9(7) . . . . ?
O14 C64 C65 C70 154.8(5) . . . . ?
O17 C85 C86 C87 156.9(5) . . . . ?
O17 C85 C86 C91 -21.5(7) . . . . ?
O18 C85 C86 C87 -23.8(7) . . . . ?
O18 C85 C86 C91 157.8(5) . . . . ?
O21 C106 C107 C108 172.1(5) . . . . ?
O21 C106 C107 C112 -6.0(8) . . . . ?
O22 C106 C107 C108 -7.7(8) . . . . ?
O22 C106 C107 C112 174.2(5) . . . . ?
N1 N2 C8 N3 -0.6(6) . . . . ?
N1 N2 C8 C9 -177.1(5) . . . . ?
N1 C5 C6 C7 178.2(5) . . . . ?
N1 C15 C16 C17 -24.9(9) . . . . ?
N1 C15 C16 C21 159.3(6) . . . . ?
N2 N1 C5 C4 -60.8(8) . . . . ?
N2 N1 C5 C6 118.9(6) . . . . ?
N2 N1 C15 N3 -2.2(6) . . . . ?
N2 N1 C15 C16 176.9(5) . . . . ?
N2 C8 C9 C10 -171.3(6) . . . . ?
N2 C8 C9 C14 12.6(9) . . . . ?
N3 C8 C9 C10 12.6(9) . . . . ?
N3 C8 C9 C14 -163.5(5) . . . . ?
N3 C15 C16 C17 154.1(6) . . . . ?
N3 C15 C16 C21 -21.8(9) . . . . ?
N4 N5 C29 N6 0.2(7) . . . . ?
N4 N5 C29 C30 -175.9(6) . . . . ?
N4 C26 C27 C28 178.6(5) . . . . ?
N4 C36 C37 C38 -22.4(10) . . . . ?
N4 C36 C37 C42 161.4(6) . . . . ?
N5 N4 C26 C25 -69.9(7) . . . . ?
N5 N4 C26 C27 109.6(6) . . . . ?
N5 N4 C36 N6 -1.1(7) . . . . ?
N5 N4 C36 C37 175.6(5) . . . . ?
N5 C29 C30 C31 -174.4(6) . . . . ?
N5 C29 C30 C35 10.4(10) . . . . ?
N6 C29 C30 C31 9.9(10) . . . . ?
N6 C29 C30 C35 -165.3(6) . . . . ?
N6 C36 C37 C38 153.8(6) . . . . ?
N6 C36 C37 C42 -22.3(9) . . . . ?
N7 N8 C50 N9 -1.1(7) . . . . ?
N7 N8 C50 C51 178.0(5) . . . . ?
N7 C47 C48 C49 -178.5(5) . . . . ?
N7 C57 C58 C59 21.1(10) . . . . ?
N7 C57 C58 C63 -159.9(6) . . . . ?
N8 N7 C47 C46 -100.5(6) . . . . ?
N8 N7 C47 C48 78.1(7) . . . . ?
N8 N7 C57 N9 0.7(6) . . . . ?
N8 N7 C57 C58 -178.3(5) . . . . ?
N8 C50 C51 C52 171.9(6) . . . . ?
N8 C50 C51 C56 -11.3(9) . . . . ?
N9 C50 C51 C52 -9.1(9) . . . . ?
N9 C50 C51 C56 167.7(5) . . . . ?
N9 C57 C58 C59 -157.7(6) . . . . ?
N9 C57 C58 C63 21.2(9) . . . . ?
N10 N11 C71 N12 0.6(6) . . . . ?
N10 N11 C71 C72 178.7(5) . . . . ?
N10 C68 C69 C70 178.5(5) . . . . ?
N10 C78 C79 C80 14.6(10) . . . . ?
N10 C78 C79 C84 -166.6(6) . . . . ?
N11 N10 C68 C67 -99.2(6) . . . . ?
N11 N10 C68 C69 81.1(7) . . . . ?
N11 N10 C78 N12 0.6(6) . . . . ?
N11 N10 C78 C79 -178.8(5) . . . . ?
N11 C71 C72 C73 173.9(6) . . . . ?
N11 C71 C72 C77 -11.0(9) . . . . ?
N12 C71 C72 C73 -8.3(9) . . . . ?
N12 C71 C72 C77 166.8(5) . . . . ?
N12 C78 C79 C80 -164.7(6) . . . . ?
N12 C78 C79 C84 14.1(9) . . . . ?
N13 N14 C92 N15 -0.4(7) . . . . ?
N13 N14 C92 C93 178.7(5) . . . . ?
N13 C89 C90 C91 -175.4(5) . . . . ?
N13 C99 C100 C101 21.7(10) . . . . ?
N13 C99 C100 C105 -160.3(6) . . . . ?
N14 N13 C89 C88 -116.8(6) . . . . ?
N14 N13 C89 C90 60.0(7) . . . . ?
N14 N13 C99 N15 1.8(7) . . . . ?
N14 N13 C99 C100 -177.2(5) . . . . ?
N14 C92 C93 C94 177.8(6) . . . . ?
N14 C92 C93 C98 -6.5(9) . . . . ?
N15 C92 C93 C94 -3.3(9) . . . . ?
N15 C92 C93 C98 172.5(5) . . . . ?
N15 C99 C100 C101 -157.3(6) . . . . ?
N15 C99 C100 C105 20.7(9) . . . . ?
N16 N17 C113 N18 0.8(6) . . . . ?
N16 N17 C113 C114 178.3(5) . . . . ?
N16 C110 C111 C112 -176.6(5) . . . . ?
N16 C120 C121 C122 14.9(9) . . . . ?
N16 C120 C121 C126 -167.6(5) . . . . ?
N17 N16 C110 C109 -115.9(5) . . . . ?
N17 N16 C110 C111 60.9(7) . . . . ?
N17 N16 C120 N18 1.6(6) . . . . ?
N17 N16 C120 C121 -174.3(5) . . . . ?
N17 C113 C114 C115 171.5(5) . . . . ?
N17 C113 C114 C119 -14.1(9) . . . . ?
N18 C113 C114 C115 -11.3(9) . . . . ?
N18 C113 C114 C119 163.1(5) . . . . ?
N18 C120 C121 C122 -160.4(6) . . . . ?
N18 C120 C121 C126 17.1(8) . . . . ?
C1 C2 C3 C4 179.0(5) . . . . ?
C1 C2 C7 C6 178.3(5) . . . . ?
C2 C3 C4 C5 2.0(9) . . . . ?
C3 C2 C7 C6 -1.8(8) . . . . ?
C3 C4 C5 N1 179.2(5) . . . . ?
C3 C4 C5 C6 -0.5(9) . . . . ?
C4 C5 C6 C7 -2.1(9) . . . . ?
C5 N1 N2 C8 -168.0(5) . . . . ?
C5 N1 C15 N3 166.0(6) . . . . ?
C5 N1 C15 C16 -15.0(9) . . . . ?
C5 C6 C7 C2 3.3(9) . . . . ?
C7 C2 C3 C4 -0.9(8) . . . . ?
C8 N3 C15 N1 1.7(6) . . . . ?
C8 N3 C15 C16 -177.4(5) . . . . ?
C8 C9 C10 C11 -175.0(6) . . . . ?
C8 C9 C14 O3 -5.2(9) . . . . ?
C8 C9 C14 C13 172.8(6) . . . . ?
C9 C10 C11 C12 1.9(10) . . . . ?
C10 C9 C14 O3 178.5(6) . . . . ?
C10 C9 C14 C13 -3.4(9) . . . . ?
C10 C11 C12 C13 -3.0(10) . . . . ?
C11 C12 C13 C14 1.0(10) . . . . ?
C12 C13 C14 O3 -179.5(6) . . . . ?
C12 C13 C14 C9 2.3(10) . . . . ?
C14 C9 C10 C11 1.3(9) . . . . ?
C15 N1 N2 C8 1.7(6) . . . . ?
C15 N1 C5 C4 132.1(6) . . . . ?
C15 N1 C5 C6 -48.2(8) . . . . ?
C15 N3 C8 N2 -0.7(7) . . . . ?
C15 N3 C8 C9 175.7(6) . . . . ?
C15 C16 C17 C18 -178.9(6) . . . . ?
C15 C16 C21 O4 1.2(9) . . . . ?
C15 C16 C21 C20 -178.6(5) . . . . ?
C16 C17 C18 C19 -1.3(10) . . . . ?
C17 C16 C21 O4 -174.9(6) . . . . ?
C17 C16 C21 C20 5.3(9) . . . . ?
C17 C18 C19 C20 3.4(11) . . . . ?
C18 C19 C20 C21 -1.1(12) . . . . ?
C19 C20 C21 O4 176.8(7) . . . . ?
C19 C20 C21 C16 -3.4(10) . . . . ?
C21 C16 C17 C18 -3.0(9) . . . . ?
C22 C23 C24 C25 178.4(5) . . . . ?
C22 C23 C28 C27 179.1(5) . . . . ?
C23 C24 C25 C26 2.2(9) . . . . ?
C24 C23 C28 C27 -1.0(8) . . . . ?
C24 C25 C26 N4 179.0(5) . . . . ?
C24 C25 C26 C27 -0.4(9) . . . . ?
C25 C26 C27 C28 -2.0(9) . . . . ?
C26 N4 N5 C29 -172.4(5) . . . . ?
C26 N4 C36 N6 170.5(6) . . . . ?
C26 N4 C36 C37 -12.8(10) . . . . ?
C26 C27 C28 C23 2.7(9) . . . . ?
C28 C23 C24 C25 -1.5(8) . . . . ?
C29 N6 C36 N4 1.2(7) . . . . ?
C29 N6 C36 C37 -175.7(5) . . . . ?
C29 C30 C31 C32 -173.6(6) . . . . ?
C29 C30 C35 O7 -4.1(10) . . . . ?
C29 C30 C35 C34 172.5(6) . . . . ?
C30 C31 C32 C33 1.2(10) . . . . ?
C31 C30 C35 O7 -179.4(6) . . . . ?
C31 C30 C35 C34 -2.7(9) . . . . ?
C31 C32 C33 C34 -3.0(10) . . . . ?
C32 C33 C34 C35 2.0(10) . . . . ?
C33 C34 C35 O7 177.7(6) . . . . ?
C33 C34 C35 C30 0.9(10) . . . . ?
C35 C30 C31 C32 1.7(10) . . . . ?
C36 N4 N5 C29 0.5(6) . . . . ?
C36 N4 C26 C25 119.2(7) . . . . ?
C36 N4 C26 C27 -61.3(9) . . . . ?
C36 N6 C29 N5 -0.9(7) . . . . ?
C36 N6 C29 C30 175.3(6) . . . . ?
C36 C37 C38 C39 -179.2(6) . . . . ?
C36 C37 C42 O8 2.1(9) . . . . ?
C36 C37 C42 C41 179.5(6) . . . . ?
C37 C38 C39 C40 0.2(10) . . . . ?
C38 C37 C42 O8 -174.3(6) . . . . ?
C38 C37 C42 C41 3.0(9) . . . . ?
C38 C39 C40 C41 2.8(11) . . . . ?
C39 C40 C41 C42 -2.8(11) . . . . ?
C40 C41 C42 O8 177.3(6) . . . . ?
C40 C41 C42 C37 -0.2(11) . . . . ?
C42 C37 C38 C39 -3.1(9) . . . . ?
C43 C44 C45 C46 -177.2(5) . . . . ?
C43 C44 C49 C48 176.9(5) . . . . ?
C44 C45 C46 C47 0.5(8) . . . . ?
C45 C44 C49 C48 0.0(8) . . . . ?
C45 C46 C47 N7 178.2(5) . . . . ?
C45 C46 C47 C48 -0.4(9) . . . . ?
C46 C47 C48 C49 0.1(8) . . . . ?
C47 N7 N8 C50 175.7(5) . . . . ?
C47 N7 C57 N9 -174.0(6) . . . . ?
C47 N7 C57 C58 7.1(10) . . . . ?
C47 C48 C49 C44 0.1(8) . . . . ?
C49 C44 C45 C46 -0.3(8) . . . . ?
C50 N9 C57 N7 -1.3(6) . . . . ?
C50 N9 C57 C58 177.7(5) . . . . ?
C50 C51 C52 C53 176.4(6) . . . . ?
C50 C51 C56 O11 4.2(10) . . . . ?
C50 C51 C56 C55 -174.2(6) . . . . ?
C51 C52 C53 C54 -2.1(10) . . . . ?
C52 C51 C56 O11 -178.9(6) . . . . ?
C52 C51 C56 C55 2.6(9) . . . . ?
C52 C53 C54 C55 2.4(11) . . . . ?
C53 C54 C55 C56 -0.2(10) . . . . ?
C54 C55 C56 O11 179.1(6) . . . . ?
C54 C55 C56 C51 -2.4(10) . . . . ?
C56 C51 C52 C53 -0.4(9) . . . . ?
C57 N7 N8 C50 0.2(6) . . . . ?
C57 N7 C47 C46 73.7(8) . . . . ?
C57 N7 C47 C48 -107.7(7) . . . . ?
C57 N9 C50 N8 1.5(7) . . . . ?
C57 N9 C50 C51 -177.5(5) . . . . ?
C57 C58 C59 C60 -178.8(6) . . . . ?
C57 C58 C63 O12 -3.7(9) . . . . ?
C57 C58 C63 C62 178.2(6) . . . . ?
C58 C59 C60 C61 0.2(11) . . . . ?
C59 C58 C63 O12 175.4(6) . . . . ?
C59 C58 C63 C62 -2.8(10) . . . . ?
C59 C60 C61 C62 -2.2(11) . . . . ?
C60 C61 C62 C63 1.7(12) . . . . ?
C61 C62 C63 O12 -177.4(7) . . . . ?
C61 C62 C63 C58 0.8(12) . . . . ?
C63 C58 C59 C60 2.3(10) . . . . ?
C64 C65 C66 C67 -178.5(4) . . . . ?
C64 C65 C70 C69 -179.7(5) . . . . ?
C65 C66 C67 C68 -2.2(8) . . . . ?
C66 C65 C70 C69 1.9(8) . . . . ?
C66 C67 C68 N10 -176.8(4) . . . . ?
C66 C67 C68 C69 2.9(8) . . . . ?
C67 C68 C69 C70 -1.2(8) . . . . ?
C68 N10 N11 C71 173.6(5) . . . . ?
C68 N10 C78 N12 -172.8(6) . . . . ?
C68 N10 C78 C79 7.8(10) . . . . ?
C68 C69 C70 C65 -1.2(8) . . . . ?
C70 C65 C66 C67 -0.2(8) . . . . ?
C71 N12 C78 N10 -0.2(6) . . . . ?
C71 N12 C78 C79 179.2(5) . . . . ?
C71 C72 C73 C74 176.7(6) . . . . ?
C71 C72 C77 O15 4.5(9) . . . . ?
C71 C72 C77 C76 -174.2(6) . . . . ?
C72 C73 C74 C75 -3.8(10) . . . . ?
C73 C72 C77 O15 179.7(6) . . . . ?
C73 C72 C77 C76 1.0(9) . . . . ?
C73 C74 C75 C76 3.5(10) . . . . ?
C74 C75 C76 C77 -1.1(10) . . . . ?
C75 C76 C77 O15 180.0(6) . . . . ?
C75 C76 C77 C72 -1.2(9) . . . . ?
C77 C72 C73 C74 1.5(9) . . . . ?
C78 N10 N11 C71 -0.7(6) . . . . ?
C78 N10 C68 C67 73.5(8) . . . . ?
C78 N10 C68 C69 -106.2(7) . . . . ?
C78 N12 C71 N11 -0.3(6) . . . . ?
C78 N12 C71 C72 -178.4(6) . . . . ?
C78 C79 C80 C81 179.9(6) . . . . ?
C78 C79 C84 O16 -0.1(9) . . . . ?
C78 C79 C84 C83 178.3(6) . . . . ?
C79 C80 C81 C82 1.8(11) . . . . ?
C80 C79 C84 O16 178.8(6) . . . . ?
C80 C79 C84 C83 -2.8(9) . . . . ?
C80 C81 C82 C83 -2.9(12) . . . . ?
C81 C82 C83 C84 1.1(12) . . . . ?
C82 C83 C84 O16 -179.7(7) . . . . ?
C82 C83 C84 C79 1.8(11) . . . . ?
C84 C79 C80 C81 1.0(10) . . . . ?
C85 C86 C87 C88 -176.7(5) . . . . ?
C85 C86 C91 C90 179.2(5) . . . . ?
C86 C87 C88 C89 -2.6(8) . . . . ?
C87 C86 C91 C90 0.8(8) . . . . ?
C87 C88 C89 N13 177.7(5) . . . . ?
C87 C88 C89 C90 1.0(9) . . . . ?
C88 C89 C90 C91 1.4(8) . . . . ?
C89 N13 N14 C92 178.1(5) . . . . ?
C89 N13 C99 N15 -176.9(6) . . . . ?
C89 N13 C99 C100 4.1(10) . . . . ?
C89 C90 C91 C86 -2.3(9) . . . . ?
C91 C86 C87 C88 1.7(8) . . . . ?
C92 N15 C99 N13 -2.0(7) . . . . ?
C92 N15 C99 C100 177.2(5) . . . . ?
C92 C93 C94 C95 175.4(6) . . . . ?
C92 C93 C98 O19 5.3(9) . . . . ?
C92 C93 C98 C97 -174.9(6) . . . . ?
C93 C94 C95 C96 -0.6(10) . . . . ?
C94 C93 C98 O19 -178.9(6) . . . . ?
C94 C93 C98 C97 1.0(9) . . . . ?
C94 C95 C96 C97 1.2(11) . . . . ?
C95 C96 C97 C98 -0.8(10) . . . . ?
C96 C97 C98 O19 179.6(6) . . . . ?
C96 C97 C98 C93 -0.3(10) . . . . ?
C98 C93 C94 C95 -0.5(10) . . . . ?
C99 N13 N14 C92 -0.9(6) . . . . ?
C99 N13 C89 C88 61.9(9) . . . . ?
C99 N13 C89 C90 -121.3(7) . . . . ?
C99 N15 C92 N14 1.5(7) . . . . ?
C99 N15 C92 C93 -177.6(5) . . . . ?
C99 C100 C101 C102 179.2(6) . . . . ?
C99 C100 C105 O20 -3.4(10) . . . . ?
C99 C100 C105 C104 178.8(6) . . . . ?
C100 C101 C102 C103 1.2(10) . . . . ?
C101 C100 C105 O20 174.7(6) . . . . ?
C101 C100 C105 C104 -3.0(10) . . . . ?
C101 C102 C103 C104 -1.8(10) . . . . ?
C102 C103 C104 C105 -0.1(11) . . . . ?
C103 C104 C105 O20 -175.3(7) . . . . ?
C103 C104 C105 C100 2.5(11) . . . . ?
C105 C100 C101 C102 1.2(10) . . . . ?
C106 C107 C108 C109 -178.8(5) . . . . ?
C106 C107 C112 C111 -179.8(5) . . . . ?
C107 C108 C109 C110 -1.0(8) . . . . ?
C108 C107 C112 C111 2.0(8) . . . . ?
C108 C109 C110 N16 178.0(5) . . . . ?
C108 C109 C110 C111 1.2(8) . . . . ?
C109 C110 C111 C112 0.2(8) . . . . ?
C110 N16 N17 C113 174.1(5) . . . . ?
C110 N16 C120 N18 -173.1(6) . . . . ?
C110 N16 C120 C121 11.1(10) . . . . ?
C110 C111 C112 C107 -1.8(8) . . . . ?
C112 C107 C108 C109 -0.6(8) . . . . ?
C113 N18 C120 N16 -1.0(6) . . . . ?
C113 N18 C120 C121 175.0(5) . . . . ?
C113 C114 C115 C116 174.3(6) . . . . ?
C113 C114 C119 O23 7.4(9) . . . . ?
C113 C114 C119 C118 -173.8(6) . . . . ?
C114 C115 C116 C117 -0.6(10) . . . . ?
C115 C114 C119 O23 -178.0(5) . . . . ?
C115 C114 C119 C118 0.9(8) . . . . ?
C115 C116 C117 C118 0.9(10) . . . . ?
C116 C117 C118 C119 -0.4(9) . . . . ?
C117 C118 C119 O23 178.4(5) . . . . ?
C117 C118 C119 C114 -0.5(9) . . . . ?
C119 C114 C115 C116 -0.3(9) . . . . ?
C120 N16 N17 C113 -1.4(6) . . . . ?
C120 N16 C110 C109 58.3(8) . . . . ?
C120 N16 C110 C111 -124.9(6) . . . . ?
C120 N18 C113 N17 0.1(6) . . . . ?
C120 N18 C113 C114 -177.3(6) . . . . ?
C120 C121 C122 C123 178.8(6) . . . . ?
C120 C121 C126 O24 -0.6(9) . . . . ?
C120 C121 C126 C125 179.7(5) . . . . ?
C121 C122 C123 C124 0.9(11) . . . . ?
C122 C121 C126 O24 177.1(6) . . . . ?
C122 C121 C126 C125 -2.7(9) . . . . ?
C122 C123 C124 C125 -1.7(11) . . . . ?
C123 C124 C125 C126 0.3(11) . . . . ?
C124 C125 C126 O24 -177.9(6) . . . . ?
C124 C125 C126 C121 1.9(10) . . . . ?
C126 C121 C122 C123 1.3(10) . . . . ?

loop_
_smtbx_masks_void_nr
_smtbx_masks_void_average_x
_smtbx_masks_void_average_y
_smtbx_masks_void_average_z
_smtbx_masks_void_volume
_smtbx_masks_void_count_electrons
_smtbx_masks_void_content
1 -0.142 0.000 0.000 304.3 1.9 ?
2 -0.068 0.261 0.220 10.2 0.3 ?
3 0.068 0.739 0.780 10.2 0.3 ?
